data_7127227
loop_
_publ_author_name
'Rabelo, Renato'
'Toma, Luminita'
'Moliner, Nicol\'as'
'Julve, Miguel'
'Lloret, Francesc'
'Pas\'an, Jorge'
'Ruiz-P\'erez, Catalina'
'Ruiz-Garc\'ia, Rafael'
'Cano, Joan'

_publ_section_title
;
 Electroswitching of the single-molecule magnet behaviour in an octahedral
 spin crossover cobalt(ii) complex with a redox-active pyridinediimine
 ligand.
;
_journal_issue 81
_journal_name_full 'Chemical communications (Cambridge, England)'
_journal_page_first 12242
_journal_page_last 12245
_journal_paper_doi 10.1039/d0cc03357j
_journal_volume 56
_journal_year 2020
_chemical_formula_moiety 'C42 H38 N6 O4 Co, 2(Cl O4)'
_chemical_formula_sum 'C42 H38 Cl2 Co N6 O12'
_chemical_formula_weight 948.61
_space_group_crystal_system tetragonal
_space_group_IT_number 78
_space_group_name_Hall 'P 4cw'
_space_group_name_H-M_alt 'P 43'
_atom_sites_solution_hydrogens geom
_audit_creation_method SHELXL-2013
_audit_update_record
;
2020-03-10 deposited with the CCDC.	2020-06-29 downloaded from the CCDC.
;
_cell_angle_alpha 90
_cell_angle_beta 90
_cell_angle_gamma 90
_cell_formula_units_Z 16
_cell_length_a 19.34260(10)
_cell_length_b 19.34260(10)
_cell_length_c 43.5392(5)
_cell_measurement_reflns_used 23726
_cell_measurement_temperature 150.01(10)
_cell_measurement_theta_max 28.1520
_cell_measurement_theta_min 1.7480
_cell_volume 16289.6(2)
_computing_cell_refinement 'CrysAlisPro 1.171.39.46 (Rigaku OD, 2018)'
_computing_data_collection 'CrysAlisPro 1.171.39.46 (Rigaku OD, 2018)'
_computing_data_reduction 'CrysAlisPro 1.171.39.46 (Rigaku OD, 2018)'
_computing_structure_refinement 'SHELXL-2013 (Sheldrick, 2013)'
_computing_structure_solution SHELXT
_diffrn_ambient_environment N~2~
_diffrn_ambient_temperature 150.00(10)
_diffrn_detector 'CCD plate'
_diffrn_detector_area_resol_mean 16.2536
_diffrn_detector_type EosS2
_diffrn_measured_fraction_theta_full 1.000
_diffrn_measured_fraction_theta_max 0.911
_diffrn_measurement_device 'four-circle diffractometer'
_diffrn_measurement_device_type 'SuperNova, Dualflex, EosS2'
_diffrn_measurement_method '\w scans'
_diffrn_radiation_monochromator graphite
_diffrn_radiation_type MoK\a
_diffrn_radiation_wavelength 0.71073
_diffrn_reflns_av_R_equivalents 0.0447
_diffrn_reflns_av_unetI/netI 0.0615
_diffrn_reflns_Laue_measured_fraction_full 1.000
_diffrn_reflns_Laue_measured_fraction_max 0.911
_diffrn_reflns_limit_h_max 25
_diffrn_reflns_limit_h_min -10
_diffrn_reflns_limit_k_max 25
_diffrn_reflns_limit_k_min -23
_diffrn_reflns_limit_l_max 57
_diffrn_reflns_limit_l_min -56
_diffrn_reflns_number 88667
_diffrn_reflns_point_group_measured_fraction_full 1.000
_diffrn_reflns_point_group_measured_fraction_max 0.911
_diffrn_reflns_theta_full 25.242
_diffrn_reflns_theta_max 28.465
_diffrn_reflns_theta_min 1.561
_diffrn_source 'fine-focus sealed X-ray tube'
_diffrn_source_type 'Enhance (Mo) X-ray Source'
_exptl_absorpt_coefficient_mu 0.627
_exptl_absorpt_correction_T_max 1.000
_exptl_absorpt_correction_T_min 0.708
_exptl_absorpt_correction_type gaussian
_exptl_absorpt_process_details
;
CrysAlisPro 1.171.39.46 (Rigaku Oxford Diffraction, 2018)
Numerical absorption correction based on gaussian integration over
			a multifaceted crystal model
Empirical absorption correction using spherical harmonics,
 implemented in SCALE3 ABSPACK scaling algorithm.
;
_exptl_crystal_colour blue
_exptl_crystal_density_diffrn 1.547
_exptl_crystal_description octahedron
_exptl_crystal_F_000 7824
_exptl_crystal_preparation 'Magnetic properties'
_exptl_crystal_size_max 0.224
_exptl_crystal_size_mid 0.215
_exptl_crystal_size_min 0.103
_refine_diff_density_max 0.391
_refine_diff_density_min -0.484
_refine_diff_density_rms 0.062
_refine_ls_abs_structure_details
;
 Refined as an inversion twin.
;
_refine_ls_abs_structure_Flack 0.210(12)
_refine_ls_extinction_method none
_refine_ls_goodness_of_fit_ref 0.978
_refine_ls_hydrogen_treatment constr
_refine_ls_matrix_type full
_refine_ls_number_parameters 2286
_refine_ls_number_reflns 36206
_refine_ls_number_restraints 1
_refine_ls_restrained_S_all 0.978
_refine_ls_R_factor_all 0.0654
_refine_ls_R_factor_gt 0.0505
_refine_ls_shift/su_max 0.001
_refine_ls_shift/su_mean 0.000
_refine_ls_structure_factor_coef Fsqd
_refine_ls_weighting_details 'w=1/[\s^2^(Fo^2^)+(0.0549P)^2^+12.3711P] where P=(Fo^2^+2Fc^2^)/3'
_refine_ls_weighting_scheme calc
_refine_ls_wR_factor_gt 0.1135
_refine_ls_wR_factor_ref 0.1236
_reflns_Friedel_coverage 0.975
_reflns_Friedel_fraction_full 1.000
_reflns_Friedel_fraction_max 0.911
_reflns_number_gt 30594
_reflns_number_total 36206
_reflns_threshold_expression 'I > 2\s(I)'
_cod_data_source_file d0cc03357j2.cif
_cod_data_source_block compound_1
_cod_depositor_comments 'Adding full bibliography for 7127226--7127227.cif.'
_cod_original_cell_volume 16289.6(3)
_cod_database_code 7127227
_shelx_space_group_comment
;
The symmetry employed for this shelxl refinement is uniquely defined
by the following loop, which should always be used as a source of
symmetry information in preference to the above space-group names.
They are only intended as comments.
;
_shelxl_version_number 2013-4

loop_
_space_group_symop_operation_xyz
'x, y, z'
'-x, -y, z+1/2'
'-y, x, z+3/4'
'y, -x, z+1/4'

loop_
_atom_site_label
_atom_site_type_symbol
_atom_site_fract_x
_atom_site_fract_y
_atom_site_fract_z
_atom_site_U_iso_or_equiv
_atom_site_adp_type
_atom_site_occupancy
_atom_site_site_symmetry_order
_atom_site_calc_flag
_atom_site_refinement_flags_posn
_atom_site_refinement_flags_adp
_atom_site_refinement_flags_occupancy
_atom_site_disorder_assembly
_atom_site_disorder_group
C1 C 1.1063(3) 0.6659(3) 0.39449(12) 0.0236(11) Uani 1 1 d . . . . .
C2 C 1.1112(3) 0.7121(3) 0.41897(13) 0.0263(12) Uani 1 1 d . . . . .
H2 H 1.0831 0.7511 0.4195 0.032 Uiso 1 1 calc R U . . .
C3 C 1.1577(3) 0.7001(3) 0.44258(14) 0.0273(12) Uani 1 1 d . . . . .
H3 H 1.1624 0.7319 0.4585 0.033 Uiso 1 1 calc R U . . .
C4 C 1.1970(3) 0.6406(3) 0.44226(14) 0.0265(12) Uani 1 1 d . . . . .
C5 C 1.1934(3) 0.5949(3) 0.41807(15) 0.0310(13) Uani 1 1 d . . . . .
H5 H 1.2210 0.5556 0.4179 0.037 Uiso 1 1 calc R U . . .
C6 C 1.1480(3) 0.6080(3) 0.39386(14) 0.0299(13) Uani 1 1 d . . . . .
H6 H 1.1458 0.5777 0.3773 0.036 Uiso 1 1 calc R U . . .
C7 C 1.2781(3) 0.5684(3) 0.46906(17) 0.0382(15) Uani 1 1 d . . . . .
H7A H 1.2471 0.5296 0.4687 0.057 Uiso 1 1 calc R U . . .
H7B H 1.3045 0.5676 0.4877 0.057 Uiso 1 1 calc R U . . .
H7C H 1.3089 0.5658 0.4518 0.057 Uiso 1 1 calc R U . . .
C8 C 1.0635(3) 0.6659(3) 0.34348(13) 0.0247(12) Uani 1 1 d . . . . .
H8 H 1.1057 0.6503 0.3359 0.030 Uiso 1 1 calc R U . . .
C9 C 1.0045(3) 0.6785(3) 0.32336(13) 0.0243(11) Uani 1 1 d . . . . .
C10 C 1.0043(3) 0.6853(3) 0.29144(14) 0.0334(14) Uani 1 1 d . . . . .
H10 H 1.0439 0.6755 0.2801 0.040 Uiso 1 1 calc R U . . .
C11 C 0.9451(3) 0.7067(4) 0.27701(14) 0.0370(15) Uani 1 1 d . . . . .
H11 H 0.9445 0.7122 0.2558 0.044 Uiso 1 1 calc R U . . .
C12 C 0.8854(3) 0.7201(3) 0.29410(13) 0.0321(13) Uani 1 1 d . . . . .
H12 H 0.8454 0.7358 0.2845 0.039 Uiso 1 1 calc R U . . .
C13 C 0.8868(3) 0.7097(3) 0.32561(13) 0.0250(12) Uani 1 1 d . . . . .
C14 C 0.8299(3) 0.7154(3) 0.34714(13) 0.0245(12) Uani 1 1 d . . . . .
H14 H 0.7867 0.7320 0.3413 0.029 Uiso 1 1 calc R U . . .
C15 C 0.7944(3) 0.7012(3) 0.39933(12) 0.0231(11) Uani 1 1 d . . . . .
C16 C 0.7916(3) 0.6481(3) 0.42046(14) 0.0292(13) Uani 1 1 d . . . . .
H16 H 0.8176 0.6082 0.4173 0.035 Uiso 1 1 calc R U . . .
C17 C 0.7506(3) 0.6541(3) 0.44612(14) 0.0323(14) Uani 1 1 d . . . . .
H17 H 0.7477 0.6176 0.4600 0.039 Uiso 1 1 calc R U . . .
C18 C 0.7135(3) 0.7144(3) 0.45140(13) 0.0301(13) Uani 1 1 d . . . . .
C19 C 0.7148(3) 0.7675(3) 0.42985(15) 0.0335(14) Uani 1 1 d . . . . .
H19 H 0.6886 0.8073 0.4328 0.040 Uiso 1 1 calc R U . . .
C20 C 0.7557(3) 0.7605(3) 0.40379(14) 0.0288(12) Uani 1 1 d . . . . .
H20 H 0.7571 0.7958 0.3893 0.035 Uiso 1 1 calc R U . . .
C21 C 0.6355(4) 0.7778(4) 0.48325(18) 0.052(2) Uani 1 1 d . . . . .
H21A H 0.6652 0.8174 0.4846 0.078 Uiso 1 1 calc R U . . .
H21B H 0.6103 0.7728 0.5021 0.078 Uiso 1 1 calc R U . . .
H21C H 0.6037 0.7837 0.4665 0.078 Uiso 1 1 calc R U . . .
C22 C 0.9409(3) 0.8422(3) 0.36751(13) 0.0246(12) Uani 1 1 d . . . . .
C23 C 0.9944(3) 0.8412(3) 0.34654(14) 0.0288(12) Uani 1 1 d . . . . .
H23 H 1.0324 0.8129 0.3501 0.035 Uiso 1 1 calc R U . . .
C24 C 0.9924(3) 0.8814(3) 0.32052(14) 0.0290(13) Uani 1 1 d . . . . .
H24 H 1.0296 0.8823 0.3070 0.035 Uiso 1 1 calc R U . . .
C25 C 0.9338(3) 0.9207(3) 0.31481(13) 0.0263(12) Uani 1 1 d . . . . .
C26 C 0.8807(3) 0.9241(3) 0.33617(13) 0.0287(13) Uani 1 1 d . . . . .
H26 H 0.8428 0.9526 0.3327 0.034 Uiso 1 1 calc R U . . .
C27 C 0.8843(3) 0.8846(3) 0.36288(13) 0.0288(12) Uani 1 1 d . . . . .
H27 H 0.8492 0.8868 0.3774 0.035 Uiso 1 1 calc R U . . .
C28 C 0.9734(4) 0.9495(4) 0.26421(14) 0.0413(16) Uani 1 1 d . . . . .
H28A H 1.0190 0.9616 0.2710 0.062 Uiso 1 1 calc R U . . .
H28B H 0.9609 0.9778 0.2470 0.062 Uiso 1 1 calc R U . . .
H28C H 0.9724 0.9017 0.2583 0.062 Uiso 1 1 calc R U . . .
C29 C 0.9291(3) 0.8046(3) 0.41984(13) 0.0244(12) Uani 1 1 d . . . . .
H29 H 0.9137 0.8476 0.4265 0.029 Uiso 1 1 calc R U . . .
C30 C 0.9380(3) 0.7460(3) 0.44053(13) 0.0246(12) Uani 1 1 d . . . . .
C31 C 0.9401(3) 0.7482(3) 0.47251(13) 0.0295(13) Uani 1 1 d . . . . .
H31 H 0.9286 0.7884 0.4831 0.035 Uiso 1 1 calc R U . . .
C32 C 0.9601(3) 0.6886(3) 0.48835(15) 0.0347(14) Uani 1 1 d . . . . .
H32 H 0.9641 0.6895 0.5096 0.042 Uiso 1 1 calc R U . . .
C33 C 0.9738(3) 0.6284(3) 0.47230(13) 0.0308(13) Uani 1 1 d . . . . .
H33 H 0.9880 0.5887 0.4826 0.037 Uiso 1 1 calc R U . . .
C34 C 0.9661(3) 0.6283(3) 0.44069(13) 0.0248(12) Uani 1 1 d . . . . .
C35 C 0.9727(3) 0.5689(3) 0.41993(12) 0.0227(11) Uani 1 1 d . . . . .
H35 H 0.9876 0.5258 0.4267 0.027 Uiso 1 1 calc R U . . .
C36 C 0.9645(3) 0.5294(3) 0.36858(12) 0.0224(11) Uani 1 1 d . . . . .
C37 C 1.0218(3) 0.4857(3) 0.36838(13) 0.0262(12) Uani 1 1 d . . . . .
H37 H 1.0528 0.4862 0.3847 0.031 Uiso 1 1 calc R U . . .
C38 C 1.0325(3) 0.4413(3) 0.34366(13) 0.0268(12) Uani 1 1 d . . . . .
H38 H 1.0711 0.4126 0.3433 0.032 Uiso 1 1 calc R U . . .
C39 C 0.9859(3) 0.4399(3) 0.31964(13) 0.0250(12) Uani 1 1 d . . . . .
C40 C 0.9267(3) 0.4817(3) 0.32053(14) 0.0275(12) Uani 1 1 d . . . . .
H40 H 0.8942 0.4791 0.3049 0.033 Uiso 1 1 calc R U . . .
C41 C 0.9169(3) 0.5269(3) 0.34476(13) 0.0241(11) Uani 1 1 d . . . . .
H41 H 0.8784 0.5557 0.3451 0.029 Uiso 1 1 calc R U . . .
C42 C 1.0558(3) 0.3593(3) 0.29235(15) 0.0378(15) Uani 1 1 d . . . . .
H42A H 1.0945 0.3904 0.2922 0.057 Uiso 1 1 calc R U . . .
H42B H 1.0559 0.3324 0.2738 0.057 Uiso 1 1 calc R U . . .
H42C H 1.0591 0.3291 0.3098 0.057 Uiso 1 1 calc R U . . .
C43 C 0.5161(3) 0.8328(3) 0.40024(13) 0.0259(12) Uani 1 1 d . . . . .
C44 C 0.5754(3) 0.8726(3) 0.39794(14) 0.0315(13) Uani 1 1 d . . . . .
H44 H 0.6050 0.8668 0.3813 0.038 Uiso 1 1 calc R U . . .
C45 C 0.5909(3) 0.9213(3) 0.42043(16) 0.0370(15) Uani 1 1 d . . . . .
H45 H 0.6307 0.9479 0.4188 0.044 Uiso 1 1 calc R U . . .
C46 C 0.5467(3) 0.9302(3) 0.44554(15) 0.0326(13) Uani 1 1 d . . . . .
C47 C 0.4871(3) 0.8909(3) 0.44742(15) 0.0308(13) Uani 1 1 d . . . . .
H47 H 0.4568 0.8974 0.4637 0.037 Uiso 1 1 calc R U . . .
C48 C 0.4725(3) 0.8425(3) 0.42533(14) 0.0285(13) Uani 1 1 d . . . . .
H48 H 0.4328 0.8156 0.4272 0.034 Uiso 1 1 calc R U . . .
C49 C 0.5300(4) 0.9801(4) 0.49506(16) 0.0438(16) Uani 1 1 d . . . . .
H49A H 0.4814 0.9872 0.4917 0.066 Uiso 1 1 calc R U . . .
H49B H 0.5478 1.0166 0.5077 0.066 Uiso 1 1 calc R U . . .
H49C H 0.5370 0.9365 0.5051 0.066 Uiso 1 1 calc R U . . .
C50 C 0.5092(3) 0.7928(3) 0.34937(13) 0.0276(12) Uani 1 1 d . . . . .
H50 H 0.5268 0.8349 0.3427 0.033 Uiso 1 1 calc R U . . .
C51 C 0.4930(3) 0.7382(3) 0.32783(13) 0.0266(12) Uani 1 1 d . . . . .
C52 C 0.5029(3) 0.7420(3) 0.29627(15) 0.0377(15) Uani 1 1 d . . . . .
H52 H 0.5216 0.7816 0.2874 0.045 Uiso 1 1 calc R U . . .
C53 C 0.4846(4) 0.6856(4) 0.27801(15) 0.0401(16) Uani 1 1 d . . . . .
H53 H 0.4895 0.6877 0.2568 0.048 Uiso 1 1 calc R U . . .
C54 C 0.4591(3) 0.6268(3) 0.29180(14) 0.0360(14) Uani 1 1 d . . . . .
H54 H 0.4465 0.5888 0.2800 0.043 Uiso 1 1 calc R U . . .
C55 C 0.4526(3) 0.6253(3) 0.32345(14) 0.0267(12) Uani 1 1 d . . . . .
C56 C 0.4277(3) 0.5663(3) 0.34142(13) 0.0274(12) Uani 1 1 d . . . . .
H56 H 0.4111 0.5265 0.3320 0.033 Uiso 1 1 calc R U . . .
C57 C 0.4007(3) 0.5199(3) 0.38965(14) 0.0260(12) Uani 1 1 d . . . . .
C58 C 0.4321(3) 0.5044(3) 0.41767(14) 0.0273(12) Uani 1 1 d . . . . .
H58 H 0.4726 0.5269 0.4233 0.033 Uiso 1 1 calc R U . . .
C59 C 0.4035(3) 0.4561(3) 0.43711(14) 0.0294(13) Uani 1 1 d . . . . .
H59 H 0.4250 0.4460 0.4557 0.035 Uiso 1 1 calc R U . . .
C60 C 0.3426(3) 0.4224(3) 0.42897(14) 0.0290(13) Uani 1 1 d . . . . .
C61 C 0.3110(3) 0.4384(3) 0.40128(15) 0.0334(14) Uani 1 1 d . . . . .
H61 H 0.2697 0.4167 0.3961 0.040 Uiso 1 1 calc R U . . .
C62 C 0.3399(3) 0.4862(3) 0.38109(14) 0.0297(12) Uani 1 1 d . . . . .
H62 H 0.3190 0.4955 0.3623 0.036 Uiso 1 1 calc R U . . .
C63 C 0.3236(4) 0.3766(4) 0.47920(15) 0.0412(16) Uani 1 1 d . . . . .
H63A H 0.3718 0.3682 0.4828 0.062 Uiso 1 1 calc R U . . .
H63B H 0.2966 0.3416 0.4892 0.062 Uiso 1 1 calc R U . . .
H63C H 0.3113 0.4212 0.4872 0.062 Uiso 1 1 calc R U . . .
C64 C 0.3089(3) 0.7266(3) 0.37657(12) 0.0222(11) Uani 1 1 d . . . . .
C65 C 0.2954(3) 0.6904(3) 0.34972(12) 0.0221(11) Uani 1 1 d . . . . .
H65 H 0.3209 0.6510 0.3452 0.027 Uiso 1 1 calc R U . . .
C66 C 0.2446(3) 0.7120(3) 0.32961(13) 0.0247(12) Uani 1 1 d . . . . .
H66 H 0.2358 0.6871 0.3118 0.030 Uiso 1 1 calc R U . . .
C67 C 0.2069(3) 0.7707(3) 0.33619(13) 0.0250(12) Uani 1 1 d . . . . .
C68 C 0.2195(3) 0.8083(3) 0.36312(14) 0.0282(12) Uani 1 1 d . . . . .
H68 H 0.1936 0.8475 0.3676 0.034 Uiso 1 1 calc R U . . .
C69 C 0.2709(3) 0.7862(3) 0.38285(14) 0.0304(13) Uani 1 1 d . . . . .
H69 H 0.2803 0.8114 0.4006 0.036 Uiso 1 1 calc R U . . .
C70 C 0.1577(3) 0.7800(4) 0.28619(14) 0.0380(15) Uani 1 1 d . . . . .
H70A H 0.2018 0.7939 0.2781 0.057 Uiso 1 1 calc R U . . .
H70B H 0.1216 0.8041 0.2756 0.057 Uiso 1 1 calc R U . . .
H70C H 0.1520 0.7311 0.2834 0.057 Uiso 1 1 calc R U . . .
C71 C 0.3547(3) 0.7084(3) 0.42553(13) 0.0219(11) Uani 1 1 d . . . . .
H71 H 0.3134 0.7241 0.4339 0.026 Uiso 1 1 calc R U . . .
C72 C 0.4125(3) 0.6877(3) 0.44498(13) 0.0241(11) Uani 1 1 d . . . . .
C73 C 0.4144(3) 0.6892(3) 0.47706(13) 0.0290(12) Uani 1 1 d . . . . .
H73 H 0.3765 0.7043 0.4884 0.035 Uiso 1 1 calc R U . . .
C74 C 0.4745(3) 0.6674(3) 0.49148(14) 0.0332(14) Uani 1 1 d . . . . .
H74 H 0.4773 0.6680 0.5128 0.040 Uiso 1 1 calc R U . . .
C75 C 0.5299(3) 0.6450(3) 0.47439(14) 0.0320(13) Uani 1 1 d . . . . .
H75 H 0.5696 0.6289 0.4840 0.038 Uiso 1 1 calc R U . . .
C76 C 0.5257(3) 0.6466(3) 0.44228(13) 0.0246(11) Uani 1 1 d . . . . .
C77 C 0.5791(3) 0.6270(3) 0.42074(13) 0.0264(12) Uani 1 1 d . . . . .
H77 H 0.6208 0.6081 0.4273 0.032 Uiso 1 1 calc R U . . .
C78 C 0.6151(3) 0.6144(3) 0.36954(13) 0.0269(12) Uani 1 1 d . . . . .
C79 C 0.6335(3) 0.6587(3) 0.34583(15) 0.0320(13) Uani 1 1 d . . . . .
H79 H 0.6152 0.7032 0.3455 0.038 Uiso 1 1 calc R U . . .
C80 C 0.6778(3) 0.6390(3) 0.32273(15) 0.0360(14) Uani 1 1 d . . . . .
H80 H 0.6890 0.6694 0.3070 0.043 Uiso 1 1 calc R U . . .
C81 C 0.7058(3) 0.5722(3) 0.32341(16) 0.0367(14) Uani 1 1 d . . . . .
C82 C 0.6894(4) 0.5285(4) 0.34731(17) 0.0463(18) Uani 1 1 d . . . . .
H82 H 0.7094 0.4848 0.3481 0.056 Uiso 1 1 calc R U . . .
C83 C 0.6442(4) 0.5480(3) 0.36995(17) 0.0427(17) Uani 1 1 d . . . . .
H83 H 0.6328 0.5172 0.3856 0.051 Uiso 1 1 calc R U . . .
C84 C 0.7574(4) 0.5870(4) 0.27373(17) 0.056(2) Uani 1 1 d . . . . .
H84A H 0.7132 0.5897 0.2638 0.083 Uiso 1 1 calc R U . . .
H84B H 0.7898 0.5644 0.2604 0.083 Uiso 1 1 calc R U . . .
H84C H 0.7736 0.6327 0.2783 0.083 Uiso 1 1 calc R U . . .
C85 C 0.5968(3) 0.1869(3) 0.39583(13) 0.0260(12) Uani 1 1 d . . . . .
C86 C 0.6405(3) 0.2439(3) 0.39526(14) 0.0308(13) Uani 1 1 d . . . . .
H86 H 0.6413 0.2723 0.3780 0.037 Uiso 1 1 calc R U . . .
C87 C 0.6825(3) 0.2586(3) 0.41973(16) 0.0364(15) Uani 1 1 d . . . . .
H87 H 0.7106 0.2976 0.4193 0.044 Uiso 1 1 calc R U . . .
C88 C 0.6831(3) 0.2152(3) 0.44535(15) 0.0336(14) Uani 1 1 d . . . . .
C89 C 0.6419(3) 0.1555(3) 0.44546(14) 0.0337(14) Uani 1 1 d . . . . .
H89 H 0.6433 0.1252 0.4620 0.040 Uiso 1 1 calc R U . . .
C90 C 0.5991(3) 0.1422(3) 0.42075(14) 0.0310(13) Uani 1 1 d . . . . .
H90 H 0.5715 0.1028 0.4208 0.037 Uiso 1 1 calc R U . . .
C91 C 0.7628(4) 0.2885(4) 0.4718(2) 0.058(2) Uani 1 1 d . . . . .
H91A H 0.7964 0.2884 0.4556 0.087 Uiso 1 1 calc R U . . .
H91B H 0.7860 0.2917 0.4912 0.087 Uiso 1 1 calc R U . . .
H91C H 0.7324 0.3273 0.4693 0.087 Uiso 1 1 calc R U . . .
C92 C 0.5603(3) 0.1847(3) 0.34364(13) 0.0247(12) Uani 1 1 d . . . . .
H92 H 0.6033 0.1997 0.3368 0.030 Uiso 1 1 calc R U . . .
C93 C 0.5023(3) 0.1709(3) 0.32241(13) 0.0254(12) Uani 1 1 d . . . . .
C94 C 0.5055(3) 0.1655(3) 0.29080(13) 0.0311(13) Uani 1 1 d . . . . .
H94 H 0.5459 0.1757 0.2802 0.037 Uiso 1 1 calc R U . . .
C95 C 0.4465(3) 0.1443(3) 0.27556(14) 0.0345(14) Uani 1 1 d . . . . .
H95 H 0.4476 0.1386 0.2544 0.041 Uiso 1 1 calc R U . . .
C96 C 0.3858(3) 0.1314(3) 0.29147(14) 0.0321(13) Uani 1 1 d . . . . .
H96 H 0.3466 0.1158 0.2812 0.039 Uiso 1 1 calc R U . . .
C97 C 0.3846(3) 0.1423(3) 0.32310(13) 0.0242(11) Uani 1 1 d . . . . .
C98 C 0.3248(3) 0.1390(3) 0.34368(13) 0.0245(12) Uani 1 1 d . . . . .
H98 H 0.2817 0.1232 0.3373 0.029 Uiso 1 1 calc R U . . .
C99 C 0.2866(3) 0.1603(3) 0.39494(12) 0.0229(11) Uani 1 1 d . . . . .
C100 C 0.2426(3) 0.1050(3) 0.40128(14) 0.0308(13) Uani 1 1 d . . . . .
H100 H 0.2411 0.0671 0.3881 0.037 Uiso 1 1 calc R U . . .
C101 C 0.2013(3) 0.1067(3) 0.42702(13) 0.0308(13) Uani 1 1 d . . . . .
H101 H 0.1722 0.0696 0.4313 0.037 Uiso 1 1 calc R U . . .
C102 C 0.2027(3) 0.1633(3) 0.44669(13) 0.0278(12) Uani 1 1 d . . . . .
C103 C 0.2429(3) 0.2204(3) 0.43951(14) 0.0296(13) Uani 1 1 d . . . . .
H103 H 0.2418 0.2596 0.4518 0.035 Uiso 1 1 calc R U . . .
C104 C 0.2846(3) 0.2180(3) 0.41376(14) 0.0271(12) Uani 1 1 d . . . . .
H104 H 0.3119 0.2560 0.4090 0.033 Uiso 1 1 calc R U . . .
C105 C 0.1727(4) 0.2110(4) 0.49554(14) 0.0419(16) Uani 1 1 d . . . . .
H10A H 0.2207 0.2116 0.5011 0.063 Uiso 1 1 calc R U . . .
H10B H 0.1454 0.1996 0.5133 0.063 Uiso 1 1 calc R U . . .
H10C H 0.1595 0.2558 0.4881 0.063 Uiso 1 1 calc R U . . .
C106 C 0.4587(3) 0.3234(3) 0.36374(12) 0.0236(11) Uani 1 1 d . . . . .
C107 C 0.4101(3) 0.3256(3) 0.34039(15) 0.0321(13) Uani 1 1 d . . . . .
H107 H 0.3707 0.2981 0.3415 0.039 Uiso 1 1 calc R U . . .
C108 C 0.4200(4) 0.3680(3) 0.31559(15) 0.0370(15) Uani 1 1 d . . . . .
H108 H 0.3868 0.3698 0.3002 0.044 Uiso 1 1 calc R U . . .
C109 C 0.4786(4) 0.4081(3) 0.31333(14) 0.0353(15) Uani 1 1 d . . . . .
C110 C 0.5280(3) 0.4067(3) 0.33641(15) 0.0367(15) Uani 1 1 d . . . . .
H110 H 0.5680 0.4331 0.3347 0.044 Uiso 1 1 calc R U . . .
C111 C 0.5170(3) 0.3651(3) 0.36220(14) 0.0319(13) Uani 1 1 d . . . . .
H111 H 0.5487 0.3653 0.3783 0.038 Uiso 1 1 calc R U . . .
C112 C 0.5502(4) 0.4806(4) 0.28197(19) 0.063(3) Uani 1 1 d . . . . .
H11A H 0.5598 0.5129 0.2981 0.094 Uiso 1 1 calc R U . . .
H11B H 0.5487 0.5045 0.2627 0.094 Uiso 1 1 calc R U . . .
H11C H 0.5860 0.4462 0.2814 0.094 Uiso 1 1 calc R U . . .
C113 C 0.4610(3) 0.2894(3) 0.41611(13) 0.0247(12) Uani 1 1 d . . . . .
H113 H 0.4760 0.3329 0.4223 0.030 Uiso 1 1 calc R U . . .
C114 C 0.4493(3) 0.2329(3) 0.43799(13) 0.0265(12) Uani 1 1 d . . . . .
C115 C 0.4439(3) 0.2380(3) 0.46973(14) 0.0344(14) Uani 1 1 d . . . . .
H115 H 0.4540 0.2793 0.4797 0.041 Uiso 1 1 calc R U . . .
C116 C 0.4231(3) 0.1800(4) 0.48623(14) 0.0367(15) Uani 1 1 d . . . . .
H116 H 0.4170 0.1829 0.5074 0.044 Uiso 1 1 calc R U . . .
C117 C 0.4117(3) 0.1189(3) 0.47146(14) 0.0342(14) Uani 1 1 d . . . . .
H117 H 0.3974 0.0801 0.4824 0.041 Uiso 1 1 calc R U . . .
C118 C 0.4215(3) 0.1149(3) 0.43981(13) 0.0265(12) Uani 1 1 d . . . . .
C119 C 0.4165(3) 0.0542(3) 0.42024(13) 0.0255(12) Uani 1 1 d . . . . .
H119 H 0.4019 0.0116 0.4277 0.031 Uiso 1 1 calc R U . . .
C120 C 0.4279(3) 0.0104(3) 0.36977(13) 0.0267(12) Uani 1 1 d . . . . .
C121 C 0.3698(3) -0.0307(3) 0.36696(15) 0.0315(13) Uani 1 1 d . . . . .
H121 H 0.3354 -0.0279 0.3818 0.038 Uiso 1 1 calc R U . . .
C122 C 0.3617(3) -0.0757(3) 0.34258(15) 0.0309(13) Uani 1 1 d . . . . .
H122 H 0.3224 -0.1032 0.3411 0.037 Uiso 1 1 calc R U . . .
C123 C 0.4125(3) -0.0794(3) 0.32034(14) 0.0279(12) Uani 1 1 d . . . . .
C124 C 0.4725(3) -0.0399(3) 0.32313(14) 0.0282(13) Uani 1 1 d . . . . .
H124 H 0.5074 -0.0441 0.3086 0.034 Uiso 1 1 calc R U . . .
C125 C 0.4802(3) 0.0052(3) 0.34735(13) 0.0252(12) Uani 1 1 d . . . . .
H125 H 0.5199 0.0322 0.3489 0.030 Uiso 1 1 calc R U . . .
C126 C 0.3506(3) -0.1663(3) 0.29275(17) 0.0400(15) Uani 1 1 d . . . . .
H12A H 0.3504 -0.1963 0.3103 0.060 Uiso 1 1 calc R U . . .
H12B H 0.3539 -0.1935 0.2744 0.060 Uiso 1 1 calc R U . . .
H12C H 0.3087 -0.1398 0.2923 0.060 Uiso 1 1 calc R U . . .
C127 C 0.3361(3) 0.1133(3) 0.64131(12) 0.0214(11) Uani 1 1 d . . . . .
C128 C 0.3504(3) 0.0723(3) 0.66638(13) 0.0254(12) Uani 1 1 d . . . . .
H128 H 0.3258 0.0315 0.6692 0.030 Uiso 1 1 calc R U . . .
C129 C 0.4009(3) 0.0909(3) 0.68747(13) 0.0271(12) Uani 1 1 d . . . . .
H129 H 0.4101 0.0630 0.7044 0.032 Uiso 1 1 calc R U . . .
C130 C 0.4372(3) 0.1512(3) 0.68286(14) 0.0281(13) Uani 1 1 d . . . . .
C131 C 0.4234(3) 0.1933(3) 0.65805(15) 0.0363(15) Uani 1 1 d . . . . .
H131 H 0.4482 0.2341 0.6553 0.044 Uiso 1 1 calc R U . . .
C132 C 0.3726(3) 0.1747(3) 0.63732(14) 0.0333(13) Uani 1 1 d . . . . .
H132 H 0.3628 0.2032 0.6207 0.040 Uiso 1 1 calc R U . . .
C133 C 0.4901(4) 0.1449(4) 0.73174(15) 0.0472(18) Uani 1 1 d . . . . .
H13A H 0.4469 0.1549 0.7417 0.071 Uiso 1 1 calc R U . . .
H13B H 0.5272 0.1652 0.7433 0.071 Uiso 1 1 calc R U . . .
H13C H 0.4965 0.0958 0.7306 0.071 Uiso 1 1 calc R U . . .
C134 C 0.2969(3) 0.0969(3) 0.59112(12) 0.0215(11) Uani 1 1 d . . . . .
H134 H 0.3393 0.1127 0.5839 0.026 Uiso 1 1 calc R U . . .
C135 C 0.2414(3) 0.0762(3) 0.57019(13) 0.0230(11) Uani 1 1 d . . . . .
C136 C 0.2454(3) 0.0712(3) 0.53835(13) 0.0291(13) Uani 1 1 d . . . . .
H136 H 0.2857 0.0835 0.5281 0.035 Uiso 1 1 calc R U . . .
C137 C 0.1886(3) 0.0478(3) 0.52230(13) 0.0285(13) Uani 1 1 d . . . . .
H137 H 0.1905 0.0432 0.5011 0.034 Uiso 1 1 calc R U . . .
C138 C 0.1290(3) 0.0315(3) 0.53790(13) 0.0312(13) Uani 1 1 d . . . . .
H138 H 0.0902 0.0161 0.5273 0.037 Uiso 1 1 calc R U . . .
C139 C 0.1271(3) 0.0381(3) 0.56995(13) 0.0231(11) Uani 1 1 d . . . . .
C140 C 0.0714(3) 0.0183(3) 0.59026(12) 0.0237(11) Uani 1 1 d . . . . .
H140 H 0.0295 0.0019 0.5827 0.028 Uiso 1 1 calc R U . . .
C141 C 0.0322(3) -0.0024(3) 0.64001(12) 0.0223(11) Uani 1 1 d . . . . .
C142 C -0.0005(3) -0.0652(3) 0.63336(13) 0.0305(13) Uani 1 1 d . . . . .
H142 H 0.0110 -0.0897 0.6157 0.037 Uiso 1 1 calc R U . . .
C143 C -0.0507(3) -0.0909(3) 0.65357(15) 0.0339(14) Uani 1 1 d . . . . .
H143 H -0.0722 -0.1329 0.6495 0.041 Uiso 1 1 calc R U . . .
C144 C -0.0680(3) -0.0537(3) 0.67954(14) 0.0298(13) Uani 1 1 d . . . . .
C145 C -0.0337(3) 0.0071(3) 0.68654(14) 0.0286(13) Uani 1 1 d . . . . .
H145 H -0.0439 0.0308 0.7046 0.034 Uiso 1 1 calc R U . . .
C146 C 0.0159(3) 0.0323(3) 0.66649(13) 0.0255(12) Uani 1 1 d . . . . .
H146 H 0.0386 0.0735 0.6711 0.031 Uiso 1 1 calc R U . . .
C147 C -0.1195(4) -0.0686(4) 0.72890(14) 0.0380(15) Uani 1 1 d . . . . .
H14A H -0.0768 -0.0858 0.7372 0.057 Uiso 1 1 calc R U . . .
H14B H -0.1576 -0.0920 0.7384 0.057 Uiso 1 1 calc R U . . .
H14C H -0.1229 -0.0199 0.7328 0.057 Uiso 1 1 calc R U . . .
C148 C 0.1163(3) 0.2144(3) 0.61996(13) 0.0241(11) Uani 1 1 d . . . . .
C149 C 0.0564(3) 0.2510(3) 0.62793(14) 0.0285(12) Uani 1 1 d . . . . .
H149 H 0.0345 0.2418 0.6465 0.034 Uiso 1 1 calc R U . . .
C150 C 0.0299(3) 0.3001(3) 0.60871(13) 0.0298(13) Uani 1 1 d . . . . .
H150 H -0.0097 0.3242 0.6143 0.036 Uiso 1 1 calc R U . . .
C151 C 0.0619(3) 0.3143(3) 0.58062(13) 0.0274(12) Uani 1 1 d . . . . .
C152 C 0.1205(3) 0.2781(3) 0.57233(14) 0.0304(13) Uani 1 1 d . . . . .
H152 H 0.1422 0.2874 0.5537 0.036 Uiso 1 1 calc R U . . .
C153 C 0.1471(3) 0.2277(3) 0.59190(13) 0.0276(12) Uani 1 1 d . . . . .
H153 H 0.1860 0.2027 0.5860 0.033 Uiso 1 1 calc R U . . .
C154 C 0.0401(4) 0.3622(3) 0.53121(14) 0.0370(15) Uani 1 1 d . . . . .
H15A H 0.0879 0.3652 0.5254 0.055 Uiso 1 1 calc R U . . .
H15B H 0.0149 0.3994 0.5219 0.055 Uiso 1 1 calc R U . . .
H15C H 0.0215 0.3188 0.5244 0.055 Uiso 1 1 calc R U . . .
C155 C 0.1430(3) 0.1723(3) 0.66873(13) 0.0238(11) Uani 1 1 d . . . . .
H155 H 0.1278 0.2139 0.6771 0.029 Uiso 1 1 calc R U . . .
C156 C 0.1654(3) 0.1162(3) 0.68824(13) 0.0233(11) Uani 1 1 d . . . . .
C157 C 0.1683(3) 0.1187(3) 0.72032(13) 0.0279(12) Uani 1 1 d . . . . .
H157 H 0.1551 0.1584 0.7309 0.033 Uiso 1 1 calc R U . . .
C158 C 0.1910(3) 0.0613(3) 0.73600(14) 0.0335(14) Uani 1 1 d . . . . .
H158 H 0.1943 0.0622 0.7573 0.040 Uiso 1 1 calc R U . . .
C159 C 0.2090(3) 0.0022(3) 0.71986(14) 0.0306(13) Uani 1 1 d . . . . .
H159 H 0.2240 -0.0371 0.7303 0.037 Uiso 1 1 calc R U . . .
C160 C 0.2045(3) 0.0021(3) 0.68821(13) 0.0239(11) Uani 1 1 d . . . . .
C161 C 0.2218(3) -0.0554(3) 0.66805(13) 0.0250(12) Uani 1 1 d . . . . .
H161 H 0.2375 -0.0972 0.6760 0.030 Uiso 1 1 calc R U . . .
C162 C 0.2343(3) -0.1002(3) 0.61806(13) 0.0221(11) Uani 1 1 d . . . . .
C163 C 0.1922(3) -0.1121(3) 0.59304(13) 0.0249(12) Uani 1 1 d . . . . .
H163 H 0.1524 -0.0858 0.5905 0.030 Uiso 1 1 calc R U . . .
C164 C 0.2083(3) -0.1622(3) 0.57170(14) 0.0288(13) Uani 1 1 d . . . . .
H164 H 0.1797 -0.1693 0.5548 0.035 Uiso 1 1 calc R U . . .
C165 C 0.2673(3) -0.2018(3) 0.57553(14) 0.0292(13) Uani 1 1 d . . . . .
C166 C 0.3106(3) -0.1898(3) 0.60079(14) 0.0310(13) Uani 1 1 d . . . . .
H166 H 0.3509 -0.2156 0.6032 0.037 Uiso 1 1 calc R U . . .
C167 C 0.2937(3) -0.1398(3) 0.62201(13) 0.0268(12) Uani 1 1 d . . . . .
H167 H 0.3219 -0.1324 0.6390 0.032 Uiso 1 1 calc R U . . .
C168 C 0.2565(4) -0.2543(4) 0.52623(15) 0.0421(16) Uani 1 1 d . . . . .
H16A H 0.2071 -0.2528 0.5280 0.063 Uiso 1 1 calc R U . . .
H16B H 0.2700 -0.2956 0.5156 0.063 Uiso 1 1 calc R U . . .
H16C H 0.2722 -0.2146 0.5150 0.063 Uiso 1 1 calc R U . . .
Cl1 Cl 0.51629(7) 0.78938(7) 0.55835(3) 0.0266(3) Uani 1 1 d . . . . .
Cl2 Cl 0.60016(8) 0.43281(8) 0.45507(3) 0.0315(3) Uani 1 1 d . . . . .
Cl3 Cl 0.32741(7) 0.29053(7) 0.55597(3) 0.0288(3) Uani 1 1 d . . . . .
Cl4 Cl -0.05466(7) 0.20522(7) 0.70882(3) 0.0268(3) Uani 1 1 d . . . . .
Cl5 Cl 0.41793(7) -0.10795(7) 0.70600(3) 0.0268(3) Uani 1 1 d . . . . .
Cl6 Cl -0.08625(7) -0.28180(7) 0.70859(3) 0.0300(3) Uani 1 1 d . . . . .
Cl7 Cl -0.15095(7) 0.30694(8) 0.55819(3) 0.0309(3) Uani 1 1 d . . . . .
Cl8 Cl 0.01014(7) -0.18390(7) 0.55540(3) 0.0272(3) Uani 1 1 d . . . . .
Co1 Co 0.94849(4) 0.68636(3) 0.38247(2) 0.02117(15) Uani 1 1 d . . . . .
Co2 Co 0.46482(4) 0.67349(4) 0.38485(2) 0.02129(15) Uani 1 1 d . . . . .
Co3 Co 0.44178(4) 0.16771(4) 0.38076(2) 0.02216(15) Uani 1 1 d . . . . .
Co4 Co 0.18217(3) 0.05955(3) 0.62872(2) 0.02003(14) Uani 1 1 d . . . . .
N1 N 1.0536(2) 0.6775(2) 0.37227(11) 0.0251(10) Uani 1 1 d . . . . .
N2 N 0.9460(2) 0.6900(2) 0.33958(11) 0.0214(10) Uani 1 1 d . . . . .
N3 N 0.8427(2) 0.6960(2) 0.37489(10) 0.0245(10) Uani 1 1 d . . . . .
N4 N 0.9442(2) 0.7918(2) 0.39169(11) 0.0242(10) Uani 1 1 d . . . . .
N5 N 0.9500(2) 0.6870(2) 0.42553(11) 0.0187(9) Uani 1 1 d . . . . .
N6 N 0.9563(2) 0.5806(2) 0.39172(11) 0.0240(10) Uani 1 1 d . . . . .
N7 N 0.4986(2) 0.7814(2) 0.37810(11) 0.0258(10) Uani 1 1 d . . . . .
N8 N 0.4679(2) 0.6803(2) 0.34114(11) 0.0228(10) Uani 1 1 d . . . . .
N9 N 0.4300(2) 0.5724(2) 0.37119(11) 0.0255(10) Uani 1 1 d . . . . .
N10 N 0.3632(2) 0.7039(2) 0.39636(10) 0.0238(10) Uani 1 1 d . . . . .
N11 N 0.4674(2) 0.6683(2) 0.42844(10) 0.0196(9) Uani 1 1 d . . . . .
N12 N 0.5665(2) 0.6367(2) 0.39210(11) 0.0266(10) Uani 1 1 d . . . . .
N13 N 0.5471(2) 0.1745(2) 0.37223(10) 0.0225(10) Uani 1 1 d . . . . .
N14 N 0.4430(2) 0.1616(2) 0.33799(11) 0.0208(10) Uani 1 1 d . . . . .
N15 N 0.3369(2) 0.1597(2) 0.37130(11) 0.0239(10) Uani 1 1 d . . . . .
N16 N 0.4492(2) 0.2745(2) 0.38793(11) 0.0248(10) Uani 1 1 d . . . . .
N17 N 0.4384(2) 0.1722(2) 0.42391(11) 0.0224(10) Uani 1 1 d . . . . .
N18 N 0.4336(2) 0.0632(2) 0.39188(11) 0.0252(10) Uani 1 1 d . . . . .
N19 N 0.2841(2) 0.0921(2) 0.62010(10) 0.0207(9) Uani 1 1 d . . . . .
N20 N 0.1838(2) 0.0594(2) 0.58529(11) 0.0193(10) Uani 1 1 d . . . . .
N21 N 0.0823(2) 0.0242(2) 0.61948(11) 0.0227(10) Uani 1 1 d . . . . .
N22 N 0.1447(2) 0.1630(2) 0.63937(10) 0.0219(9) Uani 1 1 d . . . . .
N23 N 0.1830(2) 0.0590(2) 0.67268(11) 0.0195(10) Uani 1 1 d . . . . .
N24 N 0.2146(2) -0.0466(2) 0.63887(11) 0.0233(10) Uani 1 1 d . . . . .
O1 O 1.2390(2) 0.6314(2) 0.46751(10) 0.0319(9) Uani 1 1 d . . . . .
O2 O 0.6765(2) 0.7169(3) 0.47806(11) 0.0437(12) Uani 1 1 d . . . . .
O3 O 0.9249(2) 0.9607(2) 0.28887(9) 0.0348(10) Uani 1 1 d . . . . .
O4 O 0.9924(2) 0.3986(2) 0.29416(9) 0.0306(9) Uani 1 1 d . . . . .
O5 O 0.5654(2) 0.9800(2) 0.46618(11) 0.0425(11) Uani 1 1 d . . . . .
O6 O 0.3103(2) 0.3750(2) 0.44694(10) 0.0423(11) Uani 1 1 d . . . . .
O7 O 0.1546(2) 0.7960(2) 0.31809(10) 0.0348(10) Uani 1 1 d . . . . .
O8 O 0.7509(3) 0.5485(3) 0.30144(12) 0.0544(14) Uani 1 1 d . . . . .
O9 O 0.7230(2) 0.2250(3) 0.47069(11) 0.0477(12) Uani 1 1 d . . . . .
O10 O 0.1614(2) 0.1604(2) 0.47204(9) 0.0352(10) Uani 1 1 d . . . . .
O11 O 0.4850(3) 0.4478(3) 0.28751(11) 0.0515(13) Uani 1 1 d . . . . .
O12 O 0.4088(2) -0.1205(2) 0.29458(10) 0.0360(10) Uani 1 1 d . . . . .
O13 O 0.4896(2) 0.1725(2) 0.70214(11) 0.0414(11) Uani 1 1 d . . . . .
O14 O -0.1210(2) -0.0804(3) 0.69663(10) 0.0402(11) Uani 1 1 d . . . . .
O15 O 0.0343(2) 0.3670(2) 0.56402(9) 0.0358(10) Uani 1 1 d . . . . .
O16 O 0.2867(2) -0.2540(2) 0.55612(10) 0.0363(10) Uani 1 1 d . . . . .
O17 O 0.5693(2) 0.8391(2) 0.55173(12) 0.0438(11) Uani 1 1 d . . . . .
O18 O 0.4898(3) 0.8011(2) 0.58885(10) 0.0436(11) Uani 1 1 d . . . . .
O19 O 0.5459(2) 0.7206(2) 0.55670(10) 0.0343(10) Uani 1 1 d . . . . .
O20 O 0.4625(3) 0.7956(3) 0.53625(12) 0.0521(14) Uani 1 1 d . . . . .
O21 O 0.5717(3) 0.4967(2) 0.46526(11) 0.0440(12) Uani 1 1 d . . . . .
O22 O 0.5960(4) 0.4273(3) 0.42280(12) 0.085(2) Uani 1 1 d . . . . .
O23 O 0.5608(4) 0.3776(3) 0.46745(15) 0.087(2) Uani 1 1 d . . . . .
O24 O 0.6684(3) 0.4289(5) 0.4646(2) 0.135(4) Uani 1 1 d . . . . .
O25 O 0.3877(2) 0.3021(3) 0.53801(11) 0.0441(12) Uani 1 1 d . . . . .
O26 O 0.2738(3) 0.3376(3) 0.54687(12) 0.0589(15) Uani 1 1 d . . . . .
O27 O 0.3047(3) 0.2208(3) 0.55114(13) 0.0551(14) Uani 1 1 d . . . . .
O28 O 0.3429(3) 0.3005(3) 0.58808(10) 0.0504(13) Uani 1 1 d . . . . .
O29 O 0.0181(2) 0.1911(3) 0.71131(11) 0.0443(12) Uani 1 1 d . . . . .
O30 O -0.0926(2) 0.1490(2) 0.72225(11) 0.0439(12) Uani 1 1 d . . . . .
O31 O -0.0725(2) 0.2123(3) 0.67690(10) 0.0443(12) Uani 1 1 d . . . . .
O32 O -0.0704(2) 0.2681(2) 0.72490(10) 0.0383(11) Uani 1 1 d . . . . .
O33 O 0.4710(2) -0.0607(3) 0.71574(11) 0.0438(12) Uani 1 1 d . . . . .
O34 O 0.3518(2) -0.0749(2) 0.70828(11) 0.0425(11) Uani 1 1 d . . . . .
O35 O 0.4297(3) -0.1287(3) 0.67492(10) 0.0514(13) Uani 1 1 d . . . . .
O36 O 0.4192(3) -0.1669(2) 0.72588(10) 0.0418(11) Uani 1 1 d . . . . .
O37 O -0.0846(3) -0.2264(3) 0.72990(12) 0.0606(16) Uani 1 1 d . . . . .
O38 O -0.0726(3) -0.2586(3) 0.67776(11) 0.0514(13) Uani 1 1 d . . . . .
O39 O -0.1529(3) -0.3142(3) 0.70926(12) 0.0516(13) Uani 1 1 d . . . . .
O40 O -0.0352(3) -0.3320(3) 0.71726(11) 0.0514(13) Uani 1 1 d . . . . .
O41 O -0.0907(3) 0.2686(3) 0.55170(15) 0.0698(17) Uani 1 1 d . . . . .
O42 O -0.1435(4) 0.3736(3) 0.54482(19) 0.092(2) Uani 1 1 d . . . . .
O43 O -0.2086(3) 0.2698(4) 0.54618(14) 0.080(2) Uani 1 1 d . . . . .
O44 O -0.1574(4) 0.3112(4) 0.59053(13) 0.085(2) Uani 1 1 d . . . . .
O45 O 0.0368(3) -0.1141(2) 0.55297(11) 0.0431(11) Uani 1 1 d . . . . .
O46 O -0.0549(2) -0.1880(3) 0.54002(12) 0.0529(14) Uani 1 1 d . . . . .
O47 O 0.0027(3) -0.2014(3) 0.58708(10) 0.0525(14) Uani 1 1 d . . . . .
O48 O 0.0581(2) -0.2308(2) 0.54092(11) 0.0402(11) Uani 1 1 d . . . . .

loop_
_atom_site_aniso_label
_atom_site_aniso_U_11
_atom_site_aniso_U_22
_atom_site_aniso_U_33
_atom_site_aniso_U_23
_atom_site_aniso_U_13
_atom_site_aniso_U_12
C1 0.031(3) 0.019(3) 0.021(3) -0.002(2) 0.004(2) -0.004(2)
C2 0.031(3) 0.018(3) 0.030(3) -0.004(2) 0.005(2) 0.001(2)
C3 0.028(3) 0.026(3) 0.028(3) -0.009(2) 0.003(2) -0.003(2)
C4 0.023(3) 0.025(3) 0.031(3) 0.000(2) 0.004(2) -0.004(2)
C5 0.031(3) 0.022(3) 0.040(3) -0.003(3) 0.004(3) 0.003(2)
C6 0.032(3) 0.024(3) 0.034(3) -0.009(2) 0.008(3) -0.001(2)
C7 0.036(3) 0.026(3) 0.053(4) 0.004(3) -0.003(3) 0.004(3)
C8 0.024(3) 0.022(3) 0.028(3) -0.008(2) 0.009(2) -0.004(2)
C9 0.027(3) 0.024(3) 0.022(3) -0.005(2) 0.004(2) -0.006(2)
C10 0.036(3) 0.039(3) 0.024(3) -0.008(3) 0.008(3) -0.014(3)
C11 0.042(4) 0.048(4) 0.021(3) -0.004(3) 0.006(3) -0.020(3)
C12 0.036(3) 0.035(3) 0.026(3) 0.002(3) -0.004(3) -0.012(3)
C13 0.028(3) 0.020(3) 0.027(3) -0.002(2) 0.000(2) -0.008(2)
C14 0.026(3) 0.024(3) 0.024(3) 0.002(2) -0.004(2) -0.003(2)
C15 0.026(3) 0.024(3) 0.019(3) -0.001(2) 0.000(2) -0.002(2)
C16 0.026(3) 0.029(3) 0.033(3) 0.006(3) -0.003(2) -0.002(2)
C17 0.024(3) 0.040(3) 0.033(3) 0.013(3) 0.001(2) -0.004(3)
C18 0.024(3) 0.039(3) 0.027(3) -0.002(3) 0.006(2) -0.010(2)
C19 0.028(3) 0.033(3) 0.039(3) -0.003(3) 0.010(3) 0.000(3)
C20 0.033(3) 0.024(3) 0.030(3) 0.005(2) 0.003(3) -0.002(2)
C21 0.047(4) 0.055(5) 0.056(5) -0.023(4) 0.028(4) -0.017(4)
C22 0.024(3) 0.025(3) 0.024(3) -0.003(2) 0.002(2) -0.001(2)
C23 0.030(3) 0.023(3) 0.033(3) -0.004(2) 0.006(3) -0.002(2)
C24 0.032(3) 0.025(3) 0.030(3) -0.007(2) 0.009(3) -0.004(2)
C25 0.032(3) 0.026(3) 0.022(3) -0.003(2) 0.002(2) -0.008(2)
C26 0.023(3) 0.035(3) 0.028(3) 0.002(2) -0.002(2) 0.004(2)
C27 0.026(3) 0.034(3) 0.026(3) -0.003(2) 0.005(2) 0.002(2)
C28 0.048(4) 0.051(4) 0.025(3) 0.000(3) 0.005(3) -0.016(3)
C29 0.024(3) 0.022(3) 0.027(3) -0.007(2) 0.001(2) -0.003(2)
C30 0.026(3) 0.022(3) 0.025(3) -0.007(2) 0.001(2) -0.007(2)
C31 0.032(3) 0.028(3) 0.028(3) -0.008(2) 0.002(2) -0.009(2)
C32 0.041(4) 0.038(3) 0.025(3) -0.002(3) 0.000(3) -0.011(3)
C33 0.035(3) 0.031(3) 0.025(3) 0.002(2) -0.006(3) -0.004(3)
C34 0.022(3) 0.023(3) 0.029(3) -0.002(2) 0.000(2) -0.008(2)
C35 0.025(3) 0.022(3) 0.021(3) 0.001(2) -0.001(2) -0.003(2)
C36 0.022(3) 0.022(3) 0.023(3) -0.001(2) 0.000(2) -0.001(2)
C37 0.025(3) 0.028(3) 0.025(3) -0.002(2) -0.003(2) 0.000(2)
C38 0.026(3) 0.026(3) 0.028(3) -0.004(2) 0.001(2) 0.004(2)
C39 0.033(3) 0.019(3) 0.022(3) -0.002(2) 0.004(2) -0.004(2)
C40 0.029(3) 0.023(3) 0.030(3) 0.000(2) -0.006(2) 0.000(2)
C41 0.024(3) 0.020(3) 0.028(3) 0.002(2) -0.002(2) 0.002(2)
C42 0.039(4) 0.039(4) 0.035(3) -0.016(3) 0.011(3) -0.003(3)
C43 0.022(3) 0.027(3) 0.029(3) 0.004(2) 0.002(2) 0.002(2)
C44 0.024(3) 0.040(3) 0.030(3) -0.001(3) 0.009(2) 0.000(3)
C45 0.020(3) 0.045(4) 0.045(4) -0.006(3) 0.005(3) -0.009(3)
C46 0.027(3) 0.030(3) 0.041(4) -0.003(3) 0.004(3) 0.001(2)
C47 0.028(3) 0.027(3) 0.037(3) -0.001(3) 0.011(3) 0.002(2)
C48 0.020(3) 0.027(3) 0.038(3) 0.003(3) 0.007(2) -0.002(2)
C49 0.046(4) 0.046(4) 0.039(4) -0.011(3) -0.001(3) 0.006(3)
C50 0.029(3) 0.026(3) 0.028(3) 0.006(2) -0.001(2) 0.002(2)
C51 0.031(3) 0.021(3) 0.028(3) 0.003(2) -0.003(2) 0.007(2)
C52 0.042(4) 0.036(3) 0.035(3) 0.012(3) 0.004(3) 0.006(3)
C53 0.053(4) 0.043(4) 0.024(3) 0.001(3) 0.000(3) 0.012(3)
C54 0.041(4) 0.041(4) 0.027(3) -0.007(3) -0.005(3) 0.012(3)
C55 0.027(3) 0.024(3) 0.030(3) -0.006(2) 0.000(2) 0.005(2)
C56 0.022(3) 0.028(3) 0.033(3) -0.011(2) -0.004(2) 0.004(2)
C57 0.022(3) 0.019(3) 0.037(3) -0.003(2) -0.002(2) 0.003(2)
C58 0.026(3) 0.021(3) 0.034(3) -0.002(2) -0.009(2) 0.002(2)
C59 0.033(3) 0.021(3) 0.034(3) -0.004(2) -0.008(3) 0.006(2)
C60 0.032(3) 0.024(3) 0.031(3) -0.004(2) -0.002(3) -0.001(2)
C61 0.026(3) 0.041(4) 0.033(3) -0.008(3) -0.004(3) -0.005(3)
C62 0.029(3) 0.030(3) 0.030(3) -0.006(3) -0.004(3) -0.002(2)
C63 0.047(4) 0.044(4) 0.032(3) 0.009(3) -0.001(3) 0.002(3)
C64 0.026(3) 0.018(2) 0.023(3) 0.001(2) 0.001(2) -0.004(2)
C65 0.020(3) 0.020(3) 0.026(3) -0.005(2) 0.002(2) -0.001(2)
C66 0.023(3) 0.023(3) 0.028(3) -0.004(2) -0.003(2) -0.006(2)
C67 0.021(3) 0.026(3) 0.027(3) 0.003(2) -0.001(2) -0.004(2)
C68 0.033(3) 0.020(3) 0.032(3) -0.002(2) -0.002(3) 0.003(2)
C69 0.036(3) 0.023(3) 0.032(3) -0.007(2) -0.005(3) 0.000(2)
C70 0.033(3) 0.049(4) 0.032(3) 0.005(3) -0.011(3) -0.006(3)
C71 0.016(2) 0.021(3) 0.029(3) 0.000(2) 0.002(2) -0.003(2)
C72 0.024(3) 0.021(3) 0.027(3) 0.003(2) -0.001(2) -0.004(2)
C73 0.032(3) 0.030(3) 0.025(3) 0.000(2) 0.001(2) -0.004(2)
C74 0.049(4) 0.029(3) 0.022(3) -0.002(2) -0.009(3) -0.007(3)
C75 0.045(4) 0.024(3) 0.027(3) 0.004(2) -0.014(3) -0.003(3)
C76 0.026(3) 0.019(3) 0.029(3) -0.001(2) -0.011(2) -0.005(2)
C77 0.026(3) 0.024(3) 0.029(3) 0.000(2) -0.010(2) 0.000(2)
C78 0.026(3) 0.022(3) 0.033(3) -0.004(2) -0.003(2) 0.000(2)
C79 0.026(3) 0.027(3) 0.043(4) 0.001(3) -0.002(3) 0.001(2)
C80 0.033(3) 0.035(3) 0.040(4) 0.005(3) 0.000(3) -0.005(3)
C81 0.036(3) 0.035(3) 0.040(4) -0.008(3) 0.003(3) -0.004(3)
C82 0.058(5) 0.034(4) 0.047(4) 0.004(3) 0.009(4) 0.010(3)
C83 0.059(4) 0.023(3) 0.046(4) 0.004(3) 0.003(3) 0.002(3)
C84 0.066(5) 0.061(5) 0.040(4) -0.015(4) 0.013(4) -0.013(4)
C85 0.022(3) 0.026(3) 0.030(3) 0.001(2) 0.003(2) 0.002(2)
C86 0.028(3) 0.032(3) 0.032(3) 0.004(3) 0.000(2) 0.003(2)
C87 0.029(3) 0.034(3) 0.046(4) 0.007(3) -0.001(3) 0.002(3)
C88 0.024(3) 0.046(4) 0.032(3) 0.001(3) 0.000(2) 0.008(3)
C89 0.024(3) 0.046(4) 0.031(3) 0.010(3) 0.002(2) 0.007(3)
C90 0.023(3) 0.035(3) 0.035(3) 0.007(3) 0.009(2) 0.004(2)
C91 0.053(5) 0.053(5) 0.068(5) -0.011(4) -0.028(4) -0.001(4)
C92 0.022(3) 0.023(3) 0.029(3) 0.005(2) 0.008(2) 0.004(2)
C93 0.023(3) 0.027(3) 0.027(3) 0.003(2) 0.003(2) 0.008(2)
C94 0.033(3) 0.038(3) 0.022(3) 0.005(2) 0.008(2) 0.004(3)
C95 0.041(4) 0.039(4) 0.024(3) -0.001(3) 0.006(3) 0.010(3)
C96 0.036(3) 0.035(3) 0.025(3) -0.003(3) -0.002(3) 0.004(3)
C97 0.024(3) 0.020(3) 0.029(3) -0.004(2) -0.002(2) 0.006(2)
C98 0.020(3) 0.027(3) 0.026(3) -0.005(2) -0.005(2) 0.001(2)
C99 0.024(3) 0.023(3) 0.022(3) 0.001(2) -0.002(2) 0.003(2)
C100 0.040(3) 0.024(3) 0.029(3) -0.008(2) -0.002(3) -0.002(2)
C101 0.037(3) 0.029(3) 0.026(3) -0.001(2) 0.004(3) -0.003(3)
C102 0.028(3) 0.030(3) 0.026(3) 0.004(2) -0.001(2) 0.006(2)
C103 0.027(3) 0.030(3) 0.032(3) -0.009(3) -0.003(2) 0.003(2)
C104 0.019(3) 0.028(3) 0.034(3) -0.003(2) -0.002(2) 0.002(2)
C105 0.058(4) 0.041(4) 0.027(3) -0.007(3) 0.000(3) 0.012(3)
C106 0.030(3) 0.020(3) 0.021(3) -0.002(2) -0.001(2) 0.006(2)
C107 0.030(3) 0.028(3) 0.038(3) -0.003(3) -0.008(3) 0.005(2)
C108 0.052(4) 0.026(3) 0.032(3) -0.002(3) -0.010(3) 0.009(3)
C109 0.047(4) 0.028(3) 0.031(3) 0.004(3) 0.005(3) 0.013(3)
C110 0.031(3) 0.036(3) 0.043(4) 0.008(3) 0.004(3) 0.005(3)
C111 0.033(3) 0.028(3) 0.035(3) 0.003(3) -0.008(3) 0.002(2)
C112 0.060(5) 0.068(5) 0.061(5) 0.038(4) 0.024(4) 0.034(4)
C113 0.022(3) 0.024(3) 0.027(3) -0.006(2) -0.003(2) 0.003(2)
C114 0.022(3) 0.029(3) 0.029(3) 0.002(2) 0.000(2) 0.006(2)
C115 0.039(4) 0.037(3) 0.027(3) -0.007(3) -0.003(3) 0.010(3)
C116 0.041(4) 0.050(4) 0.020(3) 0.001(3) 0.005(3) 0.012(3)
C117 0.034(3) 0.038(3) 0.030(3) 0.012(3) 0.013(3) 0.011(3)
C118 0.022(3) 0.027(3) 0.031(3) 0.005(2) 0.005(2) 0.006(2)
C119 0.021(3) 0.026(3) 0.029(3) 0.006(2) 0.005(2) 0.003(2)
C120 0.027(3) 0.025(3) 0.028(3) 0.007(2) -0.001(2) 0.002(2)
C121 0.026(3) 0.031(3) 0.038(3) 0.002(3) 0.013(3) 0.000(2)
C122 0.020(3) 0.030(3) 0.042(4) 0.002(3) 0.008(3) -0.001(2)
C123 0.028(3) 0.021(3) 0.035(3) 0.001(2) 0.004(2) 0.002(2)
C124 0.023(3) 0.024(3) 0.037(3) 0.007(2) 0.013(2) 0.002(2)
C125 0.019(3) 0.023(3) 0.034(3) 0.007(2) 0.005(2) -0.003(2)
C126 0.031(3) 0.035(3) 0.054(4) -0.006(3) 0.002(3) -0.005(3)
C127 0.023(3) 0.020(3) 0.021(3) -0.002(2) -0.003(2) 0.001(2)
C128 0.023(3) 0.028(3) 0.025(3) 0.003(2) 0.002(2) 0.000(2)
C129 0.023(3) 0.037(3) 0.021(3) 0.003(2) -0.003(2) 0.007(2)
C130 0.023(3) 0.031(3) 0.031(3) -0.005(3) -0.004(2) 0.002(2)
C131 0.043(4) 0.029(3) 0.037(4) 0.005(3) -0.007(3) -0.013(3)
C132 0.047(4) 0.025(3) 0.028(3) 0.004(2) -0.008(3) -0.006(3)
C133 0.036(4) 0.074(5) 0.031(3) -0.015(4) -0.009(3) 0.002(3)
C134 0.017(2) 0.023(3) 0.025(3) -0.001(2) 0.002(2) 0.002(2)
C135 0.022(3) 0.022(3) 0.025(3) 0.000(2) -0.004(2) 0.007(2)
C136 0.033(3) 0.031(3) 0.023(3) -0.002(2) 0.001(2) 0.006(2)
C137 0.039(3) 0.029(3) 0.017(3) -0.004(2) -0.003(2) 0.002(3)
C138 0.039(3) 0.029(3) 0.026(3) -0.003(2) -0.012(3) -0.001(3)
C139 0.023(3) 0.021(3) 0.025(3) -0.001(2) -0.009(2) 0.004(2)
C140 0.023(3) 0.022(3) 0.026(3) -0.003(2) -0.013(2) 0.002(2)
C141 0.021(3) 0.021(3) 0.024(3) -0.005(2) -0.005(2) 0.006(2)
C142 0.043(3) 0.025(3) 0.024(3) -0.002(2) -0.002(3) 0.000(2)
C143 0.039(3) 0.027(3) 0.035(3) -0.004(3) -0.005(3) -0.004(3)
C144 0.021(3) 0.039(3) 0.029(3) 0.004(3) -0.005(2) -0.002(2)
C145 0.021(3) 0.036(3) 0.029(3) -0.008(3) -0.010(2) 0.007(2)
C146 0.021(3) 0.023(3) 0.032(3) -0.004(2) -0.004(2) 0.000(2)
C147 0.041(4) 0.048(4) 0.025(3) -0.003(3) 0.001(3) 0.000(3)
C148 0.021(3) 0.025(3) 0.026(3) -0.003(2) 0.000(2) -0.005(2)
C149 0.021(3) 0.038(3) 0.026(3) 0.004(3) 0.007(2) 0.002(2)
C150 0.026(3) 0.036(3) 0.027(3) -0.002(3) 0.003(2) 0.008(2)
C151 0.032(3) 0.026(3) 0.024(3) -0.001(2) -0.001(2) -0.001(2)
C152 0.040(3) 0.024(3) 0.027(3) -0.005(2) 0.012(3) -0.003(2)
C153 0.026(3) 0.024(3) 0.032(3) -0.006(2) 0.010(2) 0.000(2)
C154 0.048(4) 0.037(4) 0.026(3) 0.001(3) 0.002(3) 0.002(3)
C155 0.018(3) 0.022(3) 0.031(3) -0.008(2) -0.001(2) -0.003(2)
C156 0.015(2) 0.026(3) 0.028(3) -0.004(2) -0.001(2) -0.004(2)
C157 0.026(3) 0.036(3) 0.021(3) -0.006(2) -0.001(2) 0.000(2)
C158 0.030(3) 0.047(4) 0.024(3) 0.001(3) 0.002(2) 0.002(3)
C159 0.029(3) 0.036(3) 0.026(3) 0.006(3) -0.001(2) 0.003(3)
C160 0.018(3) 0.026(3) 0.028(3) 0.002(2) 0.002(2) -0.002(2)
C161 0.024(3) 0.021(3) 0.030(3) 0.002(2) 0.003(2) 0.002(2)
C162 0.019(3) 0.020(3) 0.027(3) 0.004(2) 0.001(2) -0.002(2)
C163 0.023(3) 0.019(3) 0.033(3) 0.000(2) -0.005(2) 0.002(2)
C164 0.031(3) 0.024(3) 0.032(3) 0.000(2) -0.008(3) -0.004(2)
C165 0.029(3) 0.026(3) 0.032(3) -0.002(2) 0.007(3) -0.003(2)
C166 0.021(3) 0.038(3) 0.034(3) -0.001(3) 0.000(2) 0.006(2)
C167 0.021(3) 0.032(3) 0.028(3) 0.006(2) -0.004(2) 0.001(2)
C168 0.053(4) 0.041(4) 0.032(3) -0.008(3) 0.005(3) -0.002(3)
Cl1 0.0284(7) 0.0265(7) 0.0249(6) -0.0027(5) -0.0064(6) 0.0048(5)
Cl2 0.0354(8) 0.0321(7) 0.0269(7) -0.0034(6) -0.0037(6) 0.0054(6)
Cl3 0.0329(7) 0.0280(7) 0.0254(7) 0.0007(6) 0.0039(6) -0.0023(6)
Cl4 0.0233(6) 0.0337(7) 0.0233(6) -0.0060(6) 0.0007(5) -0.0004(5)
Cl5 0.0251(6) 0.0332(7) 0.0222(6) 0.0073(6) 0.0011(5) 0.0045(5)
Cl6 0.0350(7) 0.0298(7) 0.0251(7) -0.0067(6) -0.0058(6) 0.0030(6)
Cl7 0.0305(7) 0.0339(8) 0.0283(7) -0.0025(6) 0.0049(6) -0.0024(6)
Cl8 0.0336(7) 0.0257(7) 0.0223(6) -0.0035(5) -0.0060(6) -0.0017(6)
Co1 0.0225(3) 0.0170(3) 0.0240(4) -0.0028(3) 0.0031(3) -0.0016(3)
Co2 0.0215(3) 0.0201(3) 0.0222(4) -0.0002(3) -0.0021(3) 0.0004(3)
Co3 0.0185(3) 0.0203(3) 0.0276(4) 0.0012(3) 0.0018(3) 0.0025(3)
Co4 0.0179(3) 0.0198(3) 0.0224(4) -0.0029(3) -0.0027(3) 0.0000(3)
N1 0.031(3) 0.018(2) 0.027(3) -0.0059(19) 0.008(2) 0.0003(19)
N2 0.025(2) 0.014(2) 0.026(2) -0.0042(18) 0.0054(19) -0.0065(17)
N3 0.028(2) 0.023(2) 0.022(2) -0.0012(19) -0.0026(19) 0.0013(19)
N4 0.023(2) 0.026(2) 0.024(2) -0.0057(19) 0.0039(19) 0.0000(19)
N5 0.017(2) 0.016(2) 0.022(2) -0.0011(18) 0.0017(17) -0.0037(16)
N6 0.023(2) 0.022(2) 0.027(2) -0.0026(19) 0.0012(19) -0.0016(18)
N7 0.021(2) 0.025(2) 0.031(3) 0.005(2) 0.002(2) 0.0027(18)
N8 0.017(2) 0.026(2) 0.025(2) -0.0004(19) -0.0019(19) 0.0062(18)
N9 0.024(2) 0.028(2) 0.025(2) -0.001(2) -0.0054(19) 0.0053(19)
N10 0.029(2) 0.019(2) 0.024(2) -0.0016(18) -0.0031(19) -0.0024(18)
N11 0.019(2) 0.016(2) 0.024(2) 0.0013(17) -0.0038(18) -0.0043(17)
N12 0.027(2) 0.024(2) 0.029(3) 0.000(2) -0.007(2) -0.0046(19)
N13 0.024(2) 0.020(2) 0.023(2) 0.0013(18) 0.0063(19) 0.0011(18)
N14 0.020(2) 0.016(2) 0.027(3) 0.0019(18) 0.0060(18) 0.0033(17)
N15 0.025(2) 0.023(2) 0.024(2) -0.0012(19) -0.0030(19) 0.0009(19)
N16 0.020(2) 0.028(2) 0.026(2) -0.004(2) 0.0004(19) 0.0020(18)
N17 0.017(2) 0.024(2) 0.026(3) 0.0026(19) -0.0004(18) 0.0048(18)
N18 0.022(2) 0.027(2) 0.026(2) 0.004(2) 0.0019(19) -0.0001(19)
N19 0.023(2) 0.019(2) 0.020(2) -0.0043(17) -0.0014(18) 0.0032(17)
N20 0.019(2) 0.017(2) 0.022(2) -0.0047(17) -0.0024(18) 0.0047(17)
N21 0.021(2) 0.019(2) 0.027(2) -0.0057(18) -0.0039(19) 0.0043(18)
N22 0.015(2) 0.027(2) 0.024(2) -0.0087(19) 0.0000(18) -0.0022(17)
N23 0.011(2) 0.020(2) 0.028(2) -0.0023(18) 0.0013(17) -0.0031(16)
N24 0.018(2) 0.025(2) 0.027(2) 0.0039(19) -0.0018(19) -0.0028(18)
O1 0.035(2) 0.028(2) 0.032(2) -0.0001(18) -0.0016(19) 0.0030(18)
O2 0.037(3) 0.056(3) 0.038(3) 0.003(2) 0.014(2) -0.006(2)
O3 0.038(2) 0.044(3) 0.022(2) 0.0022(19) 0.0019(18) -0.008(2)
O4 0.035(2) 0.030(2) 0.026(2) -0.0090(17) 0.0023(18) 0.0001(18)
O5 0.034(2) 0.047(3) 0.046(3) -0.018(2) 0.007(2) -0.009(2)
O6 0.053(3) 0.038(3) 0.037(3) 0.002(2) 0.000(2) -0.016(2)
O7 0.032(2) 0.039(2) 0.033(2) 0.0027(19) -0.0056(19) 0.0070(19)
O8 0.061(3) 0.044(3) 0.058(3) -0.004(3) 0.024(3) 0.001(2)
O9 0.037(3) 0.064(3) 0.042(3) -0.001(2) -0.013(2) 0.002(2)
O10 0.044(3) 0.038(2) 0.024(2) -0.0031(18) 0.0051(19) 0.006(2)
O11 0.070(4) 0.047(3) 0.037(3) 0.017(2) 0.004(3) 0.015(3)
O12 0.034(2) 0.031(2) 0.043(3) -0.005(2) 0.009(2) -0.0077(18)
O13 0.038(3) 0.047(3) 0.039(3) -0.004(2) -0.015(2) -0.012(2)
O14 0.035(2) 0.056(3) 0.030(2) 0.000(2) -0.0042(19) -0.015(2)
O15 0.054(3) 0.030(2) 0.023(2) -0.0024(17) 0.0033(19) 0.010(2)
O16 0.043(3) 0.034(2) 0.032(2) -0.0085(19) 0.003(2) 0.0082(19)
O17 0.046(3) 0.036(2) 0.049(3) -0.002(2) 0.000(2) -0.010(2)
O18 0.056(3) 0.041(3) 0.033(2) -0.006(2) 0.011(2) 0.002(2)
O19 0.040(2) 0.027(2) 0.036(2) -0.0024(19) -0.009(2) 0.0118(18)
O20 0.053(3) 0.055(3) 0.048(3) -0.012(2) -0.033(2) 0.020(2)
O21 0.052(3) 0.032(2) 0.048(3) -0.009(2) -0.011(2) 0.015(2)
O22 0.173(8) 0.054(4) 0.028(3) -0.009(3) -0.001(4) -0.010(4)
O23 0.155(7) 0.041(3) 0.064(4) 0.007(3) 0.038(4) -0.017(4)
O24 0.053(4) 0.148(7) 0.205(10) -0.121(7) -0.060(5) 0.046(4)
O25 0.033(3) 0.060(3) 0.039(3) 0.005(2) 0.012(2) -0.005(2)
O26 0.055(3) 0.075(4) 0.046(3) 0.014(3) 0.011(3) 0.032(3)
O27 0.068(4) 0.038(3) 0.059(3) -0.007(2) 0.002(3) -0.022(2)
O28 0.073(4) 0.055(3) 0.023(2) -0.003(2) 0.002(2) 0.006(3)
O29 0.025(2) 0.062(3) 0.046(3) -0.003(2) -0.001(2) 0.008(2)
O30 0.050(3) 0.040(3) 0.042(3) -0.008(2) 0.012(2) -0.015(2)
O31 0.040(3) 0.073(3) 0.020(2) -0.006(2) -0.0053(19) 0.001(2)
O32 0.051(3) 0.029(2) 0.034(2) -0.0074(19) -0.002(2) 0.006(2)
O33 0.035(2) 0.046(3) 0.050(3) 0.013(2) -0.005(2) -0.012(2)
O34 0.029(2) 0.050(3) 0.048(3) 0.011(2) 0.006(2) 0.011(2)
O35 0.050(3) 0.084(4) 0.021(2) 0.002(2) 0.007(2) 0.010(3)
O36 0.062(3) 0.034(2) 0.029(2) 0.0113(19) -0.010(2) 0.005(2)
O37 0.087(4) 0.044(3) 0.051(3) -0.026(3) -0.026(3) 0.010(3)
O38 0.058(3) 0.065(3) 0.031(3) 0.015(2) -0.001(2) -0.009(3)
O39 0.043(3) 0.064(3) 0.048(3) -0.004(3) 0.003(2) -0.011(2)
O40 0.060(3) 0.058(3) 0.036(3) -0.005(2) 0.000(2) 0.031(3)
O41 0.060(4) 0.060(4) 0.089(5) -0.009(3) 0.026(3) 0.015(3)
O42 0.092(5) 0.047(4) 0.137(7) 0.046(4) -0.003(5) 0.004(3)
O43 0.057(4) 0.118(6) 0.064(4) 0.011(4) -0.022(3) -0.045(4)
O44 0.114(5) 0.102(5) 0.039(3) -0.036(3) 0.027(3) -0.043(4)
O45 0.060(3) 0.022(2) 0.048(3) -0.001(2) -0.001(2) -0.005(2)
O46 0.028(2) 0.078(4) 0.052(3) -0.028(3) -0.009(2) 0.004(2)
O47 0.098(4) 0.041(3) 0.019(2) 0.001(2) -0.005(2) -0.007(3)
O48 0.041(3) 0.034(2) 0.045(3) -0.015(2) -0.007(2) 0.009(2)

loop_
_atom_type_symbol
_atom_type_description
_atom_type_scat_dispersion_real
_atom_type_scat_dispersion_imag
_atom_type_scat_source
C C 0.0033 0.0016 'International Tables Vol C Tables 4.2.6.8 and 6.1.1.4'
H H 0.0000 0.0000 'International Tables Vol C Tables 4.2.6.8 and 6.1.1.4'
Cl Cl 0.1484 0.1585 'International Tables Vol C Tables 4.2.6.8 and 6.1.1.4'
Co Co 0.3494 0.9721 'International Tables Vol C Tables 4.2.6.8 and 6.1.1.4'
N N 0.0061 0.0033 'International Tables Vol C Tables 4.2.6.8 and 6.1.1.4'
O O 0.0106 0.0060 'International Tables Vol C Tables 4.2.6.8 and 6.1.1.4'

loop_
_geom_angle_atom_site_label_1
_geom_angle_atom_site_label_2
_geom_angle_atom_site_label_3
_geom_angle
_geom_angle_site_symmetry_1
_geom_angle_site_symmetry_3
_geom_angle_publ_flag
C6 C1 C2 119.7(5) . . ?
C6 C1 N1 122.2(5) . . ?
C2 C1 N1 117.9(5) . . ?
C3 C2 C1 120.3(5) . . ?
C3 C2 H2 119.8 . . ?
C1 C2 H2 119.8 . . ?
C4 C3 C2 119.3(5) . . ?
C4 C3 H3 120.4 . . ?
C2 C3 H3 120.4 . . ?
O1 C4 C5 123.9(5) . . ?
O1 C4 C3 115.1(5) . . ?
C5 C4 C3 121.0(6) . . ?
C4 C5 C6 119.6(5) . . ?
C4 C5 H5 120.2 . . ?
C6 C5 H5 120.2 . . ?
C1 C6 C5 120.0(5) . . ?
C1 C6 H6 120.0 . . ?
C5 C6 H6 120.0 . . ?
O1 C7 H7A 109.5 . . ?
O1 C7 H7B 109.5 . . ?
H7A C7 H7B 109.5 . . ?
O1 C7 H7C 109.5 . . ?
H7A C7 H7C 109.5 . . ?
H7B C7 H7C 109.5 . . ?
N1 C8 C9 116.1(5) . . ?
N1 C8 H8 122.0 . . ?
C9 C8 H8 122.0 . . ?
N2 C9 C10 120.2(5) . . ?
N2 C9 C8 111.6(5) . . ?
C10 C9 C8 128.0(5) . . ?
C11 C10 C9 119.1(6) . . ?
C11 C10 H10 120.4 . . ?
C9 C10 H10 120.4 . . ?
C10 C11 C12 120.2(6) . . ?
C10 C11 H11 119.9 . . ?
C12 C11 H11 119.9 . . ?
C13 C12 C11 118.9(6) . . ?
C13 C12 H12 120.6 . . ?
C11 C12 H12 120.6 . . ?
N2 C13 C12 120.3(5) . . ?
N2 C13 C14 112.0(5) . . ?
C12 C13 C14 127.8(5) . . ?
N3 C14 C13 115.9(5) . . ?
N3 C14 H14 122.1 . . ?
C13 C14 H14 122.1 . . ?
C16 C15 C20 120.2(5) . . ?
C16 C15 N3 118.2(5) . . ?
C20 C15 N3 121.3(5) . . ?
C17 C16 C15 120.1(6) . . ?
C17 C16 H16 119.9 . . ?
C15 C16 H16 119.9 . . ?
C16 C17 C18 120.2(6) . . ?
C16 C17 H17 119.9 . . ?
C18 C17 H17 119.9 . . ?
O2 C18 C19 123.8(6) . . ?
O2 C18 C17 116.2(5) . . ?
C19 C18 C17 119.9(5) . . ?
C18 C19 C20 119.2(6) . . ?
C18 C19 H19 120.4 . . ?
C20 C19 H19 120.4 . . ?
C15 C20 C19 120.3(5) . . ?
C15 C20 H20 119.9 . . ?
C19 C20 H20 119.9 . . ?
O2 C21 H21A 109.5 . . ?
O2 C21 H21B 109.5 . . ?
H21A C21 H21B 109.5 . . ?
O2 C21 H21C 109.5 . . ?
H21A C21 H21C 109.5 . . ?
H21B C21 H21C 109.5 . . ?
C23 C22 C27 120.3(5) . . ?
C23 C22 N4 116.3(5) . . ?
C27 C22 N4 123.0(5) . . ?
C24 C23 C22 121.1(6) . . ?
C24 C23 H23 119.4 . . ?
C22 C23 H23 119.4 . . ?
C23 C24 C25 118.7(5) . . ?
C23 C24 H24 120.6 . . ?
C25 C24 H24 120.6 . . ?
O3 C25 C24 123.8(5) . . ?
O3 C25 C26 115.5(5) . . ?
C24 C25 C26 120.7(5) . . ?
C27 C26 C25 119.8(5) . . ?
C27 C26 H26 120.1 . . ?
C25 C26 H26 120.1 . . ?
C22 C27 C26 119.1(5) . . ?
C22 C27 H27 120.4 . . ?
C26 C27 H27 120.4 . . ?
O3 C28 H28A 109.5 . . ?
O3 C28 H28B 109.5 . . ?
H28A C28 H28B 109.5 . . ?
O3 C28 H28C 109.5 . . ?
H28A C28 H28C 109.5 . . ?
H28B C28 H28C 109.5 . . ?
N4 C29 C30 114.4(5) . . ?
N4 C29 H29 122.8 . . ?
C30 C29 H29 122.8 . . ?
N5 C30 C31 120.6(5) . . ?
N5 C30 C29 112.5(5) . . ?
C31 C30 C29 126.7(5) . . ?
C32 C31 C30 118.5(6) . . ?
C32 C31 H31 120.8 . . ?
C30 C31 H31 120.8 . . ?
C33 C32 C31 119.9(6) . . ?
C33 C32 H32 120.1 . . ?
C31 C32 H32 120.1 . . ?
C34 C33 C32 118.8(6) . . ?
C34 C33 H33 120.6 . . ?
C32 C33 H33 120.6 . . ?
N5 C34 C33 120.6(5) . . ?
N5 C34 C35 112.1(5) . . ?
C33 C34 C35 127.2(5) . . ?
N6 C35 C34 115.4(5) . . ?
N6 C35 H35 122.3 . . ?
C34 C35 H35 122.3 . . ?
C41 C36 C37 120.1(5) . . ?
C41 C36 N6 118.7(5) . . ?
C37 C36 N6 121.0(5) . . ?
C38 C37 C36 119.7(5) . . ?
C38 C37 H37 120.1 . . ?
C36 C37 H37 120.1 . . ?
C39 C38 C37 120.1(5) . . ?
C39 C38 H38 120.0 . . ?
C37 C38 H38 120.0 . . ?
O4 C39 C38 124.3(5) . . ?
O4 C39 C40 115.6(5) . . ?
C38 C39 C40 120.0(5) . . ?
C41 C40 C39 119.9(5) . . ?
C41 C40 H40 120.1 . . ?
C39 C40 H40 120.1 . . ?
C40 C41 C36 120.1(5) . . ?
C40 C41 H41 120.0 . . ?
C36 C41 H41 120.0 . . ?
O4 C42 H42A 109.5 . . ?
O4 C42 H42B 109.5 . . ?
H42A C42 H42B 109.5 . . ?
O4 C42 H42C 109.5 . . ?
H42A C42 H42C 109.5 . . ?
H42B C42 H42C 109.5 . . ?
C48 C43 C44 118.9(5) . . ?
C48 C43 N7 118.7(5) . . ?
C44 C43 N7 122.4(5) . . ?
C45 C44 C43 120.2(5) . . ?
C45 C44 H44 119.9 . . ?
C43 C44 H44 119.9 . . ?
C44 C45 C46 120.2(6) . . ?
C44 C45 H45 119.9 . . ?
C46 C45 H45 119.9 . . ?
O5 C46 C47 124.6(6) . . ?
O5 C46 C45 116.2(5) . . ?
C47 C46 C45 119.1(6) . . ?
C48 C47 C46 120.4(6) . . ?
C48 C47 H47 119.8 . . ?
C46 C47 H47 119.8 . . ?
C47 C48 C43 121.1(5) . . ?
C47 C48 H48 119.4 . . ?
C43 C48 H48 119.4 . . ?
O5 C49 H49A 109.5 . . ?
O5 C49 H49B 109.5 . . ?
H49A C49 H49B 109.5 . . ?
O5 C49 H49C 109.5 . . ?
H49A C49 H49C 109.5 . . ?
H49B C49 H49C 109.5 . . ?
N7 C50 C51 118.1(5) . . ?
N7 C50 H50 121.0 . . ?
C51 C50 H50 121.0 . . ?
N8 C51 C52 121.2(5) . . ?
N8 C51 C50 113.9(5) . . ?
C52 C51 C50 124.9(5) . . ?
C53 C52 C51 119.1(6) . . ?
C53 C52 H52 120.4 . . ?
C51 C52 H52 120.4 . . ?
C52 C53 C54 119.2(6) . . ?
C52 C53 H53 120.4 . . ?
C54 C53 H53 120.4 . . ?
C55 C54 C53 119.0(6) . . ?
C55 C54 H54 120.5 . . ?
C53 C54 H54 120.5 . . ?
N8 C55 C54 122.2(6) . . ?
N8 C55 C56 112.5(5) . . ?
C54 C55 C56 125.3(6) . . ?
N9 C56 C55 116.7(5) . . ?
N9 C56 H56 121.6 . . ?
C55 C56 H56 121.6 . . ?
C62 C57 C58 120.0(6) . . ?
C62 C57 N9 121.4(5) . . ?
C58 C57 N9 118.5(5) . . ?
C59 C58 C57 120.7(5) . . ?
C59 C58 H58 119.7 . . ?
C57 C58 H58 119.7 . . ?
C58 C59 C60 120.0(6) . . ?
C58 C59 H59 120.0 . . ?
C60 C59 H59 120.0 . . ?
O6 C60 C61 116.6(5) . . ?
O6 C60 C59 124.0(6) . . ?
C61 C60 C59 119.4(6) . . ?
C60 C61 C62 121.3(6) . . ?
C60 C61 H61 119.3 . . ?
C62 C61 H61 119.3 . . ?
C57 C62 C61 118.6(6) . . ?
C57 C62 H62 120.7 . . ?
C61 C62 H62 120.7 . . ?
O6 C63 H63A 109.5 . . ?
O6 C63 H63B 109.5 . . ?
H63A C63 H63B 109.5 . . ?
O6 C63 H63C 109.5 . . ?
H63A C63 H63C 109.5 . . ?
H63B C63 H63C 109.5 . . ?
C65 C64 C69 118.9(5) . . ?
C65 C64 N10 119.5(5) . . ?
C69 C64 N10 121.6(5) . . ?
C66 C65 C64 121.1(5) . . ?
C66 C65 H65 119.5 . . ?
C64 C65 H65 119.5 . . ?
C67 C66 C65 119.5(5) . . ?
C67 C66 H66 120.2 . . ?
C65 C66 H66 120.2 . . ?
O7 C67 C66 124.3(5) . . ?
O7 C67 C68 115.0(5) . . ?
C66 C67 C68 120.6(5) . . ?
C69 C68 C67 119.0(5) . . ?
C69 C68 H68 120.5 . . ?
C67 C68 H68 120.5 . . ?
C68 C69 C64 120.9(5) . . ?
C68 C69 H69 119.6 . . ?
C64 C69 H69 119.6 . . ?
O7 C70 H70A 109.5 . . ?
O7 C70 H70B 109.5 . . ?
H70A C70 H70B 109.5 . . ?
O7 C70 H70C 109.5 . . ?
H70A C70 H70C 109.5 . . ?
H70B C70 H70C 109.5 . . ?
N10 C71 C72 117.2(5) . . ?
N10 C71 H71 121.4 . . ?
C72 C71 H71 121.4 . . ?
N11 C72 C73 121.6(5) . . ?
N11 C72 C71 111.9(5) . . ?
C73 C72 C71 126.4(5) . . ?
C74 C73 C72 117.9(6) . . ?
C74 C73 H73 121.1 . . ?
C72 C73 H73 121.1 . . ?
C75 C74 C73 120.3(6) . . ?
C75 C74 H74 119.9 . . ?
C73 C74 H74 119.9 . . ?
C74 C75 C76 119.2(6) . . ?
C74 C75 H75 120.4 . . ?
C76 C75 H75 120.4 . . ?
N11 C76 C75 120.1(6) . . ?
N11 C76 C77 113.0(5) . . ?
C75 C76 C77 126.9(5) . . ?
N12 C77 C76 117.1(5) . . ?
N12 C77 H77 121.4 . . ?
C76 C77 H77 121.4 . . ?
C79 C78 C83 118.2(6) . . ?
C79 C78 N12 119.6(5) . . ?
C83 C78 N12 122.2(5) . . ?
C80 C79 C78 122.2(6) . . ?
C80 C79 H79 118.9 . . ?
C78 C79 H79 118.9 . . ?
C79 C80 C81 118.7(6) . . ?
C79 C80 H80 120.6 . . ?
C81 C80 H80 120.6 . . ?
C82 C81 O8 117.8(6) . . ?
C82 C81 C80 119.6(6) . . ?
O8 C81 C80 122.6(6) . . ?
C81 C82 C83 121.4(6) . . ?
C81 C82 H82 119.3 . . ?
C83 C82 H82 119.3 . . ?
C82 C83 C78 119.9(6) . . ?
C82 C83 H83 120.0 . . ?
C78 C83 H83 120.0 . . ?
O8 C84 H84A 109.5 . . ?
O8 C84 H84B 109.5 . . ?
H84A C84 H84B 109.5 . . ?
O8 C84 H84C 109.5 . . ?
H84A C84 H84C 109.5 . . ?
H84B C84 H84C 109.5 . . ?
C86 C85 C90 119.2(6) . . ?
C86 C85 N13 122.0(5) . . ?
C90 C85 N13 118.7(5) . . ?
C87 C86 C85 120.8(6) . . ?
C87 C86 H86 119.6 . . ?
C85 C86 H86 119.6 . . ?
C86 C87 C88 120.1(6) . . ?
C86 C87 H87 120.0 . . ?
C88 C87 H87 120.0 . . ?
O9 C88 C89 115.8(6) . . ?
O9 C88 C87 124.7(6) . . ?
C89 C88 C87 119.5(6) . . ?
C90 C89 C88 119.4(6) . . ?
C90 C89 H89 120.3 . . ?
C88 C89 H89 120.3 . . ?
C89 C90 C85 120.8(6) . . ?
C89 C90 H90 119.6 . . ?
C85 C90 H90 119.6 . . ?
O9 C91 H91A 109.5 . . ?
O9 C91 H91B 109.5 . . ?
H91A C91 H91B 109.5 . . ?
O9 C91 H91C 109.5 . . ?
H91A C91 H91C 109.5 . . ?
H91B C91 H91C 109.5 . . ?
N13 C92 C93 115.2(5) . . ?
N13 C92 H92 122.4 . . ?
C93 C92 H92 122.4 . . ?
N14 C93 C94 122.0(5) . . ?
N14 C93 C92 110.9(5) . . ?
C94 C93 C92 127.0(5) . . ?
C93 C94 C95 117.6(6) . . ?
C93 C94 H94 121.2 . . ?
C95 C94 H94 121.2 . . ?
C94 C95 C96 120.9(6) . . ?
C94 C95 H95 119.6 . . ?
C96 C95 H95 119.6 . . ?
C97 C96 C95 118.7(6) . . ?
C97 C96 H96 120.6 . . ?
C95 C96 H96 120.6 . . ?
N14 C97 C96 120.1(5) . . ?
N14 C97 C98 112.2(5) . . ?
C96 C97 C98 127.6(5) . . ?
N15 C98 C97 114.5(5) . . ?
N15 C98 H98 122.8 . . ?
C97 C98 H98 122.8 . . ?
C104 C99 C100 119.0(5) . . ?
C104 C99 N15 117.1(5) . . ?
C100 C99 N15 123.8(5) . . ?
C101 C100 C99 119.8(5) . . ?
C101 C100 H100 120.1 . . ?
C99 C100 H100 120.1 . . ?
C100 C101 C102 120.6(6) . . ?
C100 C101 H101 119.7 . . ?
C102 C101 H101 119.7 . . ?
O10 C102 C103 122.9(5) . . ?
O10 C102 C101 117.1(5) . . ?
C103 C102 C101 120.0(5) . . ?
C104 C103 C102 118.9(5) . . ?
C104 C103 H103 120.5 . . ?
C102 C103 H103 120.5 . . ?
C103 C104 C99 121.5(5) . . ?
C103 C104 H104 119.2 . . ?
C99 C104 H104 119.2 . . ?
O10 C105 H10A 109.5 . . ?
O10 C105 H10B 109.5 . . ?
H10A C105 H10B 109.5 . . ?
O10 C105 H10C 109.5 . . ?
H10A C105 H10C 109.5 . . ?
H10B C105 H10C 109.5 . . ?
C107 C106 C111 119.9(5) . . ?
C107 C106 N16 118.4(5) . . ?
C111 C106 N16 121.6(5) . . ?
C108 C107 C106 120.2(6) . . ?
C108 C107 H107 119.9 . . ?
C106 C107 H107 119.9 . . ?
C107 C108 C109 120.6(6) . . ?
C107 C108 H108 119.7 . . ?
C109 C108 H108 119.7 . . ?
O11 C109 C108 116.7(6) . . ?
O11 C109 C110 123.0(6) . . ?
C108 C109 C110 120.2(6) . . ?
C109 C110 C111 119.3(6) . . ?
C109 C110 H110 120.3 . . ?
C111 C110 H110 120.3 . . ?
C106 C111 C110 119.7(6) . . ?
C106 C111 H111 120.1 . . ?
C110 C111 H111 120.1 . . ?
O11 C112 H11A 109.5 . . ?
O11 C112 H11B 109.5 . . ?
H11A C112 H11B 109.5 . . ?
O11 C112 H11C 109.5 . . ?
H11A C112 H11C 109.5 . . ?
H11B C112 H11C 109.5 . . ?
N16 C113 C114 115.3(5) . . ?
N16 C113 H113 122.4 . . ?
C114 C113 H113 122.4 . . ?
N17 C114 C115 120.4(6) . . ?
N17 C114 C113 112.3(5) . . ?
C115 C114 C113 127.2(6) . . ?
C114 C115 C116 118.5(6) . . ?
C114 C115 H115 120.7 . . ?
C116 C115 H115 120.7 . . ?
C117 C116 C115 120.2(6) . . ?
C117 C116 H116 119.9 . . ?
C115 C116 H116 119.9 . . ?
C116 C117 C118 119.4(6) . . ?
C116 C117 H117 120.3 . . ?
C118 C117 H117 120.3 . . ?
N17 C118 C117 119.8(6) . . ?
N17 C118 C119 112.3(5) . . ?
C117 C118 C119 127.9(5) . . ?
N18 C119 C118 115.7(5) . . ?
N18 C119 H119 122.1 . . ?
C118 C119 H119 122.1 . . ?
C121 C120 N18 122.8(5) . . ?
C121 C120 C125 118.8(5) . . ?
N18 C120 C125 117.9(5) . . ?
C120 C121 C122 121.5(5) . . ?
C120 C121 H121 119.3 . . ?
C122 C121 H121 119.3 . . ?
C123 C122 C121 119.4(5) . . ?
C123 C122 H122 120.3 . . ?
C121 C122 H122 120.3 . . ?
O12 C123 C122 124.3(5) . . ?
O12 C123 C124 115.5(5) . . ?
C122 C123 C124 120.2(6) . . ?
C125 C124 C123 120.3(5) . . ?
C125 C124 H124 119.9 . . ?
C123 C124 H124 119.9 . . ?
C124 C125 C120 119.8(5) . . ?
C124 C125 H125 120.1 . . ?
C120 C125 H125 120.1 . . ?
O12 C126 H12A 109.5 . . ?
O12 C126 H12B 109.5 . . ?
H12A C126 H12B 109.5 . . ?
O12 C126 H12C 109.5 . . ?
H12A C126 H12C 109.5 . . ?
H12B C126 H12C 109.5 . . ?
C128 C127 C132 119.2(5) . . ?
C128 C127 N19 119.3(5) . . ?
C132 C127 N19 121.5(5) . . ?
C127 C128 C129 121.1(5) . . ?
C127 C128 H128 119.5 . . ?
C129 C128 H128 119.5 . . ?
C130 C129 C128 118.8(5) . . ?
C130 C129 H129 120.6 . . ?
C128 C129 H129 120.6 . . ?
C131 C130 C129 121.1(5) . . ?
C131 C130 O13 116.3(5) . . ?
C129 C130 O13 122.6(5) . . ?
C130 C131 C132 119.7(6) . . ?
C130 C131 H131 120.2 . . ?
C132 C131 H131 120.2 . . ?
C131 C132 C127 120.1(5) . . ?
C131 C132 H132 119.9 . . ?
C127 C132 H132 119.9 . . ?
O13 C133 H13A 109.5 . . ?
O13 C133 H13B 109.5 . . ?
H13A C133 H13B 109.5 . . ?
O13 C133 H13C 109.5 . . ?
H13A C133 H13C 109.5 . . ?
H13B C133 H13C 109.5 . . ?
N19 C134 C135 116.7(5) . . ?
N19 C134 H134 121.7 . . ?
C135 C134 H134 121.7 . . ?
N20 C135 C136 121.3(5) . . ?
N20 C135 C134 111.8(5) . . ?
C136 C135 C134 126.8(5) . . ?
C137 C136 C135 118.9(6) . . ?
C137 C136 H136 120.5 . . ?
C135 C136 H136 120.5 . . ?
C138 C137 C136 119.6(5) . . ?
C138 C137 H137 120.2 . . ?
C136 C137 H137 120.2 . . ?
C137 C138 C139 119.5(5) . . ?
C137 C138 H138 120.2 . . ?
C139 C138 H138 120.2 . . ?
N20 C139 C138 120.0(5) . . ?
N20 C139 C140 112.6(5) . . ?
C138 C139 C140 127.1(5) . . ?
N21 C140 C139 117.1(5) . . ?
N21 C140 H140 121.5 . . ?
C139 C140 H140 121.5 . . ?
C146 C141 C142 119.7(5) . . ?
C146 C141 N21 120.6(5) . . ?
C142 C141 N21 119.6(5) . . ?
C141 C142 C143 119.3(5) . . ?
C141 C142 H142 120.3 . . ?
C143 C142 H142 120.3 . . ?
C144 C143 C142 119.9(6) . . ?
C144 C143 H143 120.0 . . ?
C142 C143 H143 120.0 . . ?
O14 C144 C145 124.1(6) . . ?
O14 C144 C143 115.5(5) . . ?
C145 C144 C143 120.4(6) . . ?
C144 C145 C146 119.5(5) . . ?
C144 C145 H145 120.2 . . ?
C146 C145 H145 120.2 . . ?
C141 C146 C145 121.0(5) . . ?
C141 C146 H146 119.5 . . ?
C145 C146 H146 119.5 . . ?
O14 C147 H14A 109.5 . . ?
O14 C147 H14B 109.5 . . ?
H14A C147 H14B 109.5 . . ?
O14 C147 H14C 109.5 . . ?
H14A C147 H14C 109.5 . . ?
H14B C147 H14C 109.5 . . ?
C153 C148 C149 118.8(5) . . ?
C153 C148 N22 119.4(5) . . ?
C149 C148 N22 121.8(5) . . ?
C150 C149 C148 120.7(5) . . ?
C150 C149 H149 119.7 . . ?
C148 C149 H149 119.7 . . ?
C149 C150 C151 120.4(5) . . ?
C149 C150 H150 119.8 . . ?
C151 C150 H150 119.8 . . ?
O15 C151 C152 124.3(5) . . ?
O15 C151 C150 116.0(5) . . ?
C152 C151 C150 119.6(5) . . ?
C151 C152 C153 119.9(5) . . ?
C151 C152 H152 120.1 . . ?
C153 C152 H152 120.1 . . ?
C148 C153 C152 120.7(5) . . ?
C148 C153 H153 119.7 . . ?
C152 C153 H153 119.7 . . ?
O15 C154 H15A 109.5 . . ?
O15 C154 H15B 109.5 . . ?
H15A C154 H15B 109.5 . . ?
O15 C154 H15C 109.5 . . ?
H15A C154 H15C 109.5 . . ?
H15B C154 H15C 109.5 . . ?
N22 C155 C156 118.1(5) . . ?
N22 C155 H155 121.0 . . ?
C156 C155 H155 121.0 . . ?
N23 C156 C157 121.4(5) . . ?
N23 C156 C155 113.5(5) . . ?
C157 C156 C155 125.0(5) . . ?
C158 C157 C156 118.8(6) . . ?
C158 C157 H157 120.6 . . ?
C156 C157 H157 120.6 . . ?
C157 C158 C159 119.6(6) . . ?
C157 C158 H158 120.2 . . ?
C159 C158 H158 120.2 . . ?
C160 C159 C158 119.3(6) . . ?
C160 C159 H159 120.3 . . ?
C158 C159 H159 120.3 . . ?
N23 C160 C159 121.1(5) . . ?
N23 C160 C161 113.0(5) . . ?
C159 C160 C161 125.9(5) . . ?
N24 C161 C160 117.8(5) . . ?
N24 C161 H161 121.1 . . ?
C160 C161 H161 121.1 . . ?
C163 C162 C167 119.6(5) . . ?
C163 C162 N24 117.6(5) . . ?
C167 C162 N24 122.8(5) . . ?
C164 C163 C162 121.1(5) . . ?
C164 C163 H163 119.5 . . ?
C162 C163 H163 119.5 . . ?
C163 C164 C165 119.6(5) . . ?
C163 C164 H164 120.2 . . ?
C165 C164 H164 120.2 . . ?
O16 C165 C164 124.0(6) . . ?
O16 C165 C166 116.3(5) . . ?
C164 C165 C166 119.7(5) . . ?
C167 C166 C165 120.0(5) . . ?
C167 C166 H166 120.0 . . ?
C165 C166 H166 120.0 . . ?
C166 C167 C162 120.0(5) . . ?
C166 C167 H167 120.0 . . ?
C162 C167 H167 120.0 . . ?
O16 C168 H16A 109.5 . . ?
O16 C168 H16B 109.5 . . ?
H16A C168 H16B 109.5 . . ?
O16 C168 H16C 109.5 . . ?
H16A C168 H16C 109.5 . . ?
H16B C168 H16C 109.5 . . ?
O20 Cl1 O17 109.3(3) . . ?
O20 Cl1 O18 110.5(3) . . ?
O17 Cl1 O18 109.5(3) . . ?
O20 Cl1 O19 109.4(3) . . ?
O17 Cl1 O19 108.8(3) . . ?
O18 Cl1 O19 109.3(3) . . ?
O24 Cl2 O22 110.4(6) . . ?
O24 Cl2 O23 110.9(6) . . ?
O22 Cl2 O23 106.9(4) . . ?
O24 Cl2 O21 108.8(4) . . ?
O22 Cl2 O21 110.7(4) . . ?
O23 Cl2 O21 109.1(4) . . ?
O25 Cl3 O26 109.9(3) . . ?
O25 Cl3 O27 108.6(3) . . ?
O26 Cl3 O27 109.5(4) . . ?
O25 Cl3 O28 110.0(3) . . ?
O26 Cl3 O28 109.5(3) . . ?
O27 Cl3 O28 109.4(3) . . ?
O32 Cl4 O29 109.4(3) . . ?
O32 Cl4 O30 109.5(3) . . ?
O29 Cl4 O30 109.0(3) . . ?
O32 Cl4 O31 109.8(3) . . ?
O29 Cl4 O31 109.0(3) . . ?
O30 Cl4 O31 110.1(3) . . ?
O36 Cl5 O35 110.3(3) . . ?
O36 Cl5 O34 109.2(3) . . ?
O35 Cl5 O34 109.4(3) . . ?
O36 Cl5 O33 108.4(3) . . ?
O35 Cl5 O33 110.1(3) . . ?
O34 Cl5 O33 109.4(3) . . ?
O37 Cl6 O39 109.7(3) . . ?
O37 Cl6 O40 108.9(3) . . ?
O39 Cl6 O40 108.5(3) . . ?
O37 Cl6 O38 111.8(4) . . ?
O39 Cl6 O38 108.7(3) . . ?
O40 Cl6 O38 109.2(3) . . ?
O41 Cl7 O44 107.6(5) . . ?
O41 Cl7 O42 108.1(4) . . ?
O44 Cl7 O42 111.3(5) . . ?
O41 Cl7 O43 108.0(4) . . ?
O44 Cl7 O43 109.0(4) . . ?
O42 Cl7 O43 112.7(4) . . ?
O46 Cl8 O47 110.6(3) . . ?
O46 Cl8 O48 109.1(3) . . ?
O47 Cl8 O48 109.8(3) . . ?
O46 Cl8 O45 109.4(3) . . ?
O47 Cl8 O45 109.1(3) . . ?
O48 Cl8 O45 109.0(3) . . ?
N2 Co1 N5 177.45(18) . . ?
N2 Co1 N3 79.22(19) . . ?
N5 Co1 N3 100.01(18) . . ?
N2 Co1 N4 98.92(19) . . ?
N5 Co1 N4 78.56(18) . . ?
N3 Co1 N4 84.47(18) . . ?
N2 Co1 N1 79.38(19) . . ?
N5 Co1 N1 101.40(18) . . ?
N3 Co1 N1 158.59(19) . . ?
N4 Co1 N1 99.23(18) . . ?
N2 Co1 N6 103.34(19) . . ?
N5 Co1 N6 79.19(18) . . ?
N3 Co1 N6 100.93(18) . . ?
N4 Co1 N6 157.70(19) . . ?
N1 Co1 N6 83.67(18) . . ?
N11 Co2 N8 176.54(18) . . ?
N11 Co2 N10 78.61(18) . . ?
N8 Co2 N10 104.29(18) . . ?
N11 Co2 N12 78.97(19) . . ?
N8 Co2 N12 98.19(19) . . ?
N10 Co2 N12 157.48(18) . . ?
N11 Co2 N9 103.66(18) . . ?
N8 Co2 N9 78.28(19) . . ?
N10 Co2 N9 91.61(18) . . ?
N12 Co2 N9 91.53(18) . . ?
N11 Co2 N7 100.10(18) . . ?
N8 Co2 N7 78.03(19) . . ?
N10 Co2 N7 92.48(17) . . ?
N12 Co2 N7 93.57(17) . . ?
N9 Co2 N7 156.24(18) . . ?
N14 Co3 N17 178.42(19) . . ?
N14 Co3 N13 79.23(18) . . ?
N17 Co3 N13 102.10(18) . . ?
N14 Co3 N15 79.01(19) . . ?
N17 Co3 N15 99.66(19) . . ?
N13 Co3 N15 158.23(19) . . ?
N14 Co3 N18 99.87(19) . . ?
N17 Co3 N18 79.09(19) . . ?
N13 Co3 N18 100.22(17) . . ?
N15 Co3 N18 84.21(18) . . ?
N14 Co3 N16 102.13(19) . . ?
N17 Co3 N16 78.92(19) . . ?
N13 Co3 N16 84.06(17) . . ?
N15 Co3 N16 99.84(18) . . ?
N18 Co3 N16 158.00(19) . . ?
N20 Co4 N23 178.48(18) . . ?
N20 Co4 N21 79.77(19) . . ?
N23 Co4 N21 101.49(18) . . ?
N20 Co4 N19 78.81(18) . . ?
N23 Co4 N19 99.91(17) . . ?
N21 Co4 N19 158.52(18) . . ?
N20 Co4 N22 102.68(18) . . ?
N23 Co4 N22 78.19(18) . . ?
N21 Co4 N22 91.93(17) . . ?
N19 Co4 N22 94.29(17) . . ?
N20 Co4 N24 101.28(18) . . ?
N23 Co4 N24 77.91(18) . . ?
N21 Co4 N24 89.83(17) . . ?
N19 Co4 N24 92.78(17) . . ?
N22 Co4 N24 155.91(18) . . ?
C8 N1 C1 121.9(5) . . ?
C8 N1 Co1 111.4(4) . . ?
C1 N1 Co1 124.4(4) . . ?
C13 N2 C9 121.3(5) . . ?
C13 N2 Co1 118.8(4) . . ?
C9 N2 Co1 119.6(4) . . ?
C14 N3 C15 123.6(5) . . ?
C14 N3 Co1 111.4(4) . . ?
C15 N3 Co1 122.4(4) . . ?
C29 N4 C22 124.0(5) . . ?
C29 N4 Co1 112.4(4) . . ?
C22 N4 Co1 121.7(3) . . ?
C30 N5 C34 121.4(5) . . ?
C30 N5 Co1 119.4(4) . . ?
C34 N5 Co1 119.2(4) . . ?
C35 N6 C36 121.7(5) . . ?
C35 N6 Co1 111.9(4) . . ?
C36 N6 Co1 123.6(4) . . ?
C50 N7 C43 120.0(5) . . ?
C50 N7 Co2 109.8(4) . . ?
C43 N7 Co2 129.8(4) . . ?
C55 N8 C51 119.2(5) . . ?
C55 N8 Co2 120.6(4) . . ?
C51 N8 Co2 119.7(4) . . ?
C56 N9 C57 119.2(5) . . ?
C56 N9 Co2 111.6(4) . . ?
C57 N9 Co2 128.4(4) . . ?
C71 N10 C64 118.8(5) . . ?
C71 N10 Co2 111.9(4) . . ?
C64 N10 Co2 128.8(4) . . ?
C72 N11 C76 120.8(5) . . ?
C72 N11 Co2 120.1(4) . . ?
C76 N11 Co2 119.1(4) . . ?
C77 N12 C78 120.0(5) . . ?
C77 N12 Co2 111.7(4) . . ?
C78 N12 Co2 127.7(4) . . ?
C92 N13 C85 122.5(5) . . ?
C92 N13 Co3 112.2(4) . . ?
C85 N13 Co3 122.9(3) . . ?
C93 N14 C97 120.4(5) . . ?
C93 N14 Co3 120.4(4) . . ?
C97 N14 Co3 119.0(4) . . ?
C98 N15 C99 123.8(5) . . ?
C98 N15 Co3 112.7(4) . . ?
C99 N15 Co3 121.8(4) . . ?
C113 N16 C106 122.3(5) . . ?
C113 N16 Co3 112.1(4) . . ?
C106 N16 Co3 123.6(4) . . ?
C114 N17 C118 121.6(5) . . ?
C114 N17 Co3 119.5(4) . . ?
C118 N17 Co3 118.9(4) . . ?
C119 N18 C120 122.4(5) . . ?
C119 N18 Co3 111.9(4) . . ?
C120 N18 Co3 123.5(4) . . ?
C134 N19 C127 118.5(5) . . ?
C134 N19 Co4 112.1(4) . . ?
C127 N19 Co4 129.2(3) . . ?
C135 N20 C139 120.6(5) . . ?
C135 N20 Co4 120.4(4) . . ?
C139 N20 Co4 118.8(4) . . ?
C140 N21 C141 118.4(5) . . ?
C140 N21 Co4 111.7(4) . . ?
C141 N21 Co4 129.1(3) . . ?
C155 N22 C148 119.0(5) . . ?
C155 N22 Co4 110.3(4) . . ?
C148 N22 Co4 130.3(3) . . ?
C156 N23 C160 119.7(5) . . ?
C156 N23 Co4 119.9(4) . . ?
C160 N23 Co4 120.4(4) . . ?
C161 N24 C162 120.0(5) . . ?
C161 N24 Co4 110.7(4) . . ?
C162 N24 Co4 128.9(3) . . ?
C4 O1 C7 117.2(5) . . ?
C18 O2 C21 116.9(5) . . ?
C25 O3 C28 116.4(5) . . ?
C39 O4 C42 115.3(5) . . ?
C46 O5 C49 116.9(5) . . ?
C60 O6 C63 117.9(5) . . ?
C67 O7 C70 116.8(5) . . ?
C81 O8 C84 118.1(6) . . ?
C88 O9 C91 116.5(6) . . ?
C102 O10 C105 117.5(5) . . ?
C109 O11 C112 117.9(6) . . ?
C123 O12 C126 116.3(5) . . ?
C130 O13 C133 117.0(5) . . ?
C144 O14 C147 117.4(5) . . ?
C151 O15 C154 116.8(5) . . ?
C165 O16 C168 117.0(5) . . ?

loop_
_geom_bond_atom_site_label_1
_geom_bond_atom_site_label_2
_geom_bond_distance
_geom_bond_site_symmetry_2
_geom_bond_publ_flag
C1 C6 1.381(8) . ?
C1 C2 1.394(7) . ?
C1 N1 1.422(7) . ?
C2 C3 1.386(8) . ?
C2 H2 0.9300 . ?
C3 C4 1.381(8) . ?
C3 H3 0.9300 . ?
C4 O1 1.379(7) . ?
C4 C5 1.376(8) . ?
C5 C6 1.395(9) . ?
C5 H5 0.9300 . ?
C6 H6 0.9300 . ?
C7 O1 1.436(7) . ?
C7 H7A 0.9600 . ?
C7 H7B 0.9600 . ?
C7 H7C 0.9600 . ?
C8 N1 1.288(7) . ?
C8 C9 1.459(8) . ?
C8 H8 0.9300 . ?
C9 N2 1.352(7) . ?
C9 C10 1.396(8) . ?
C10 C11 1.372(9) . ?
C10 H10 0.9300 . ?
C11 C12 1.398(9) . ?
C11 H11 0.9300 . ?
C12 C13 1.387(8) . ?
C12 H12 0.9300 . ?
C13 N2 1.351(7) . ?
C13 C14 1.451(8) . ?
C14 N3 1.290(7) . ?
C14 H14 0.9300 . ?
C15 C16 1.379(8) . ?
C15 C20 1.383(8) . ?
C15 N3 1.420(7) . ?
C16 C17 1.375(8) . ?
C16 H16 0.9300 . ?
C17 C18 1.389(9) . ?
C17 H17 0.9300 . ?
C18 O2 1.365(7) . ?
C18 C19 1.392(9) . ?
C19 C20 1.389(8) . ?
C19 H19 0.9300 . ?
C20 H20 0.9300 . ?
C21 O2 1.437(9) . ?
C21 H21A 0.9600 . ?
C21 H21B 0.9600 . ?
C21 H21C 0.9600 . ?
C22 C23 1.379(8) . ?
C22 C27 1.383(8) . ?
C22 N4 1.436(7) . ?
C23 C24 1.375(8) . ?
C23 H23 0.9300 . ?
C24 C25 1.387(8) . ?
C24 H24 0.9300 . ?
C25 O3 1.380(7) . ?
C25 C26 1.386(8) . ?
C26 C27 1.393(8) . ?
C26 H26 0.9300 . ?
C27 H27 0.9300 . ?
C28 O3 1.441(7) . ?
C28 H28A 0.9600 . ?
C28 H28B 0.9600 . ?
C28 H28C 0.9600 . ?
C29 N4 1.284(7) . ?
C29 C30 1.458(8) . ?
C29 H29 0.9300 . ?
C30 N5 1.336(7) . ?
C30 C31 1.394(8) . ?
C31 C32 1.396(9) . ?
C31 H31 0.9300 . ?
C32 C33 1.385(9) . ?
C32 H32 0.9300 . ?
C33 C34 1.384(8) . ?
C33 H33 0.9300 . ?
C34 N5 1.350(7) . ?
C34 C35 1.466(7) . ?
C35 N6 1.288(7) . ?
C35 H35 0.9300 . ?
C36 C41 1.387(7) . ?
C36 C37 1.395(8) . ?
C36 N6 1.422(7) . ?
C37 C38 1.392(8) . ?
C37 H37 0.9300 . ?
C38 C39 1.381(8) . ?
C38 H38 0.9300 . ?
C39 O4 1.373(6) . ?
C39 C40 1.402(8) . ?
C40 C41 1.383(8) . ?
C40 H40 0.9300 . ?
C41 H41 0.9300 . ?
C42 O4 1.445(7) . ?
C42 H42A 0.9600 . ?
C42 H42B 0.9600 . ?
C42 H42C 0.9600 . ?
C43 C48 1.392(8) . ?
C43 C44 1.385(8) . ?
C43 N7 1.426(7) . ?
C44 C45 1.391(9) . ?
C44 H44 0.9300 . ?
C45 C46 1.398(9) . ?
C45 H45 0.9300 . ?
C46 O5 1.365(7) . ?
C46 C47 1.383(8) . ?
C47 C48 1.372(8) . ?
C47 H47 0.9300 . ?
C48 H48 0.9300 . ?
C49 O5 1.432(8) . ?
C49 H49A 0.9600 . ?
C49 H49B 0.9600 . ?
C49 H49C 0.9600 . ?
C50 N7 1.286(7) . ?
C50 C51 1.446(8) . ?
C50 H50 0.9300 . ?
C51 N8 1.351(7) . ?
C51 C52 1.389(8) . ?
C52 C53 1.396(9) . ?
C52 H52 0.9300 . ?
C53 C54 1.376(9) . ?
C53 H53 0.9300 . ?
C54 C55 1.384(8) . ?
C54 H54 0.9300 . ?
C55 N8 1.346(7) . ?
C55 C56 1.465(8) . ?
C56 N9 1.302(7) . ?
C56 H56 0.9300 . ?
C57 C62 1.397(8) . ?
C57 C58 1.395(8) . ?
C57 N9 1.414(7) . ?
C58 C59 1.376(8) . ?
C58 H58 0.9300 . ?
C59 C60 1.392(8) . ?
C59 H59 0.9300 . ?
C60 O6 1.359(7) . ?
C60 C61 1.387(8) . ?
C61 C62 1.392(9) . ?
C61 H61 0.9300 . ?
C62 H62 0.9300 . ?
C63 O6 1.428(7) . ?
C63 H63A 0.9600 . ?
C63 H63B 0.9600 . ?
C63 H63C 0.9600 . ?
C64 C65 1.388(7) . ?
C64 C69 1.394(8) . ?
C64 N10 1.427(7) . ?
C65 C66 1.381(8) . ?
C65 H65 0.9300 . ?
C66 C67 1.380(8) . ?
C66 H66 0.9300 . ?
C67 O7 1.373(7) . ?
C67 C68 1.401(8) . ?
C68 C69 1.382(8) . ?
C68 H68 0.9300 . ?
C69 H69 0.9300 . ?
C70 O7 1.425(7) . ?
C70 H70A 0.9600 . ?
C70 H70B 0.9600 . ?
C70 H70C 0.9600 . ?
C71 N10 1.284(7) . ?
C71 C72 1.459(7) . ?
C71 H71 0.9300 . ?
C72 N11 1.337(7) . ?
C72 C73 1.397(8) . ?
C73 C74 1.387(9) . ?
C73 H73 0.9300 . ?
C74 C75 1.375(9) . ?
C74 H74 0.9300 . ?
C75 C76 1.401(8) . ?
C75 H75 0.9300 . ?
C76 N11 1.345(7) . ?
C76 C77 1.446(8) . ?
C77 N12 1.285(7) . ?
C77 H77 0.9300 . ?
C78 C79 1.388(8) . ?
C78 C83 1.402(8) . ?
C78 N12 1.426(7) . ?
C79 C80 1.375(9) . ?
C79 H79 0.9300 . ?
C80 C81 1.400(9) . ?
C80 H80 0.9300 . ?
C81 C82 1.378(9) . ?
C81 O8 1.374(8) . ?
C82 C83 1.370(10) . ?
C82 H82 0.9300 . ?
C83 H83 0.9300 . ?
C84 O8 1.423(9) . ?
C84 H84A 0.9600 . ?
C84 H84B 0.9600 . ?
C84 H84C 0.9600 . ?
C85 C86 1.389(8) . ?
C85 C90 1.388(8) . ?
C85 N13 1.427(7) . ?
C86 C87 1.369(9) . ?
C86 H86 0.9300 . ?
C87 C88 1.396(9) . ?
C87 H87 0.9300 . ?
C88 O9 1.360(7) . ?
C88 C89 1.403(9) . ?
C89 C90 1.381(9) . ?
C89 H89 0.9300 . ?
C90 H90 0.9300 . ?
C91 O9 1.450(9) . ?
C91 H91A 0.9600 . ?
C91 H91B 0.9600 . ?
C91 H91C 0.9600 . ?
C92 N13 1.286(7) . ?
C92 C93 1.478(8) . ?
C92 H92 0.9300 . ?
C93 N14 1.345(7) . ?
C93 C94 1.382(8) . ?
C94 C95 1.382(9) . ?
C94 H94 0.9300 . ?
C95 C96 1.386(9) . ?
C95 H95 0.9300 . ?
C96 C97 1.393(8) . ?
C96 H96 0.9300 . ?
C97 N14 1.354(7) . ?
C97 C98 1.465(8) . ?
C98 N15 1.289(7) . ?
C98 H98 0.9300 . ?
C99 C104 1.386(8) . ?
C99 C100 1.394(8) . ?
C99 N15 1.417(7) . ?
C100 C101 1.377(8) . ?
C100 H100 0.9300 . ?
C101 C102 1.390(8) . ?
C101 H101 0.9300 . ?
C102 O10 1.364(7) . ?
C102 C103 1.386(8) . ?
C103 C104 1.382(8) . ?
C103 H103 0.9300 . ?
C104 H104 0.9300 . ?
C105 O10 1.433(7) . ?
C105 H10A 0.9600 . ?
C105 H10B 0.9600 . ?
C105 H10C 0.9600 . ?
C106 C107 1.385(8) . ?
C106 C111 1.388(8) . ?
C106 N16 1.428(7) . ?
C107 C108 1.369(9) . ?
C107 H107 0.9300 . ?
C108 C109 1.377(10) . ?
C108 H108 0.9300 . ?
C109 O11 1.367(7) . ?
C109 C110 1.387(9) . ?
C110 C111 1.398(9) . ?
C110 H110 0.9300 . ?
C111 H111 0.9300 . ?
C112 O11 1.432(10) . ?
C112 H11A 0.9600 . ?
C112 H11B 0.9600 . ?
C112 H11C 0.9600 . ?
C113 N16 1.281(7) . ?
C113 C114 1.467(8) . ?
C113 H113 0.9300 . ?
C114 N17 1.341(7) . ?
C114 C115 1.389(8) . ?
C115 C116 1.392(9) . ?
C115 H115 0.9300 . ?
C116 C117 1.364(9) . ?
C116 H116 0.9300 . ?
C117 C118 1.393(8) . ?
C117 H117 0.9300 . ?
C118 N17 1.347(7) . ?
C118 C119 1.454(8) . ?
C119 N18 1.290(7) . ?
C119 H119 0.9300 . ?
C120 C121 1.381(8) . ?
C120 N18 1.409(7) . ?
C120 C125 1.410(8) . ?
C121 C122 1.382(9) . ?
C121 H121 0.9300 . ?
C122 C123 1.381(8) . ?
C122 H122 0.9300 . ?
C123 O12 1.377(7) . ?
C123 C124 1.394(8) . ?
C124 C125 1.377(8) . ?
C124 H124 0.9300 . ?
C125 H125 0.9300 . ?
C126 O12 1.434(7) . ?
C126 H12A 0.9600 . ?
C126 H12B 0.9600 . ?
C126 H12C 0.9600 . ?
C127 C128 1.378(7) . ?
C127 C132 1.393(8) . ?
C127 N19 1.425(7) . ?
C128 C129 1.388(8) . ?
C128 H128 0.9300 . ?
C129 C130 1.377(8) . ?
C129 H129 0.9300 . ?
C130 C131 1.379(9) . ?
C130 O13 1.378(7) . ?
C131 C132 1.382(8) . ?
C131 H131 0.9300 . ?
C132 H132 0.9300 . ?
C133 O13 1.394(8) . ?
C133 H13A 0.9600 . ?
C133 H13B 0.9600 . ?
C133 H13C 0.9600 . ?
C134 N19 1.289(7) . ?
C134 C135 1.464(7) . ?
C134 H134 0.9300 . ?
C135 N20 1.334(7) . ?
C135 C136 1.392(8) . ?
C136 C137 1.378(8) . ?
C136 H136 0.9300 . ?
C137 C138 1.374(9) . ?
C137 H137 0.9300 . ?
C138 C139 1.402(8) . ?
C138 H138 0.9300 . ?
C139 N20 1.348(7) . ?
C139 C140 1.446(8) . ?
C140 N21 1.295(7) . ?
C140 H140 0.9300 . ?
C141 C146 1.371(8) . ?
C141 C142 1.400(8) . ?
C141 N21 1.417(7) . ?
C142 C143 1.400(9) . ?
C142 H142 0.9300 . ?
C143 C144 1.382(9) . ?
C143 H143 0.9300 . ?
C144 O14 1.367(7) . ?
C144 C145 1.384(8) . ?
C145 C146 1.387(8) . ?
C145 H145 0.9300 . ?
C146 H146 0.9300 . ?
C147 O14 1.424(7) . ?
C147 H14A 0.9600 . ?
C147 H14B 0.9600 . ?
C147 H14C 0.9600 . ?
C148 C153 1.384(8) . ?
C148 C149 1.402(8) . ?
C148 N22 1.415(7) . ?
C149 C150 1.365(8) . ?
C149 H149 0.9300 . ?
C150 C151 1.398(8) . ?
C150 H150 0.9300 . ?
C151 O15 1.359(7) . ?
C151 C152 1.379(8) . ?
C152 C153 1.395(8) . ?
C152 H152 0.9300 . ?
C153 H153 0.9300 . ?
C154 O15 1.436(7) . ?
C154 H15A 0.9600 . ?
C154 H15B 0.9600 . ?
C154 H15C 0.9600 . ?
C155 N22 1.291(7) . ?
C155 C156 1.444(8) . ?
C155 H155 0.9300 . ?
C156 N23 1.342(7) . ?
C156 C157 1.399(8) . ?
C157 C158 1.374(9) . ?
C157 H157 0.9300 . ?
C158 C159 1.388(9) . ?
C158 H158 0.9300 . ?
C159 C160 1.381(8) . ?
C159 H159 0.9300 . ?
C160 N23 1.356(7) . ?
C160 C161 1.457(8) . ?
C161 N24 1.289(7) . ?
C161 H161 0.9300 . ?
C162 C163 1.379(8) . ?
C162 C167 1.390(7) . ?
C162 N24 1.430(7) . ?
C163 C164 1.379(8) . ?
C163 H163 0.9300 . ?
C164 C165 1.385(8) . ?
C164 H164 0.9300 . ?
C165 O16 1.369(7) . ?
C165 C166 1.403(8) . ?
C166 C167 1.377(8) . ?
C166 H166 0.9300 . ?
C167 H167 0.9300 . ?
C168 O16 1.426(8) . ?
C168 H16A 0.9600 . ?
C168 H16B 0.9600 . ?
C168 H16C 0.9600 . ?
Cl1 O20 1.422(4) . ?
Cl1 O17 1.436(5) . ?
Cl1 O18 1.442(5) . ?
Cl1 O19 1.449(4) . ?
Cl2 O24 1.386(6) . ?
Cl2 O22 1.411(5) . ?
Cl2 O23 1.419(6) . ?
Cl2 O21 1.425(5) . ?
Cl3 O25 1.421(5) . ?
Cl3 O26 1.435(5) . ?
Cl3 O27 1.434(5) . ?
Cl3 O28 1.443(5) . ?
Cl4 O32 1.435(4) . ?
Cl4 O29 1.437(4) . ?
Cl4 O30 1.437(5) . ?
Cl4 O31 1.439(4) . ?
Cl5 O36 1.431(4) . ?
Cl5 O35 1.430(5) . ?
Cl5 O34 1.434(4) . ?
Cl5 O33 1.438(5) . ?
Cl6 O37 1.418(5) . ?
Cl6 O39 1.434(5) . ?
Cl6 O40 1.435(5) . ?
Cl6 O38 1.440(5) . ?
Cl7 O41 1.410(5) . ?
Cl7 O44 1.416(5) . ?
Cl7 O42 1.422(6) . ?
Cl7 O43 1.426(5) . ?
Cl8 O46 1.427(5) . ?
Cl8 O47 1.427(4) . ?
Cl8 O48 1.443(4) . ?
Cl8 O45 1.450(4) . ?
Co1 N2 1.869(5) . ?
Co1 N5 1.875(5) . ?
Co1 N3 2.080(5) . ?
Co1 N4 2.081(5) . ?
Co1 N1 2.089(5) . ?
Co1 N6 2.090(5) . ?
Co2 N11 1.901(5) . ?
Co2 N8 1.909(5) . ?
Co2 N10 2.112(5) . ?
Co2 N12 2.116(5) . ?
Co2 N9 2.152(5) . ?
Co2 N7 2.206(5) . ?
Co3 N14 1.866(5) . ?
Co3 N17 1.882(5) . ?
Co3 N13 2.075(4) . ?
Co3 N15 2.076(5) . ?
Co3 N18 2.084(5) . ?
Co3 N16 2.094(5) . ?
Co4 N20 1.891(5) . ?
Co4 N23 1.914(5) . ?
Co4 N21 2.087(4) . ?
Co4 N19 2.103(5) . ?
Co4 N22 2.179(4) . ?
Co4 N24 2.191(4) . ?
